data_4333539
loop_
_publ_author_name
'Chongchao Zhao'
'Choon Sung Kambara'
'Ye Yang'
'Alexey L. Kaledin'
'Djamaladdin G. Musaev'
'Tianquan Lian'
'Craig L. Hill'

_publ_section_title
;
 Synthesis, Structures, and Photochemistry of Tricarbonyl Metal
 Polyoxoanion Complexes, [X2W20O70{M(CO)3}2]12- (X = Sb, Bi and M = Re,
 Mn)
;
_journal_name_full 'Inorganic Chemistry'
_journal_page_first 671
_journal_page_last 678
_journal_paper_doi 10.1021/ic301766b
_journal_volume 52
_journal_year 2013
_chemical_formula_moiety 'C6 Bi2 Na11 O103 Re2 W20'
_chemical_formula_sum 'C6 Bi2 Na11 O103 Re2 W20'
_chemical_formula_weight 6440.31
_chemical_name_systematic
; 
 ? 
;
_space_group_IT_number 2
_symmetry_cell_setting triclinic
_symmetry_space_group_name_Hall '-P 1'
_symmetry_space_group_name_H-M 'P -1'
_atom_sites_solution_hydrogens none
_atom_sites_solution_primary direct
_atom_sites_solution_secondary difmap
_audit_creation_method SHELXL-97
_cell_angle_alpha 103.492(3)
_cell_angle_beta 106.042(3)
_cell_angle_gamma 104.397(3)
_cell_formula_units_Z 1
_cell_length_a 13.672(3)
_cell_length_b 14.815(3)
_cell_length_c 15.385(3)
_cell_measurement_reflns_used 8958
_cell_measurement_temperature 173(2)
_cell_measurement_theta_max 27.92
_cell_measurement_theta_min 2.27
_cell_volume 2743.9(10)
_computing_cell_refinement 'Bruker SAINT'
_computing_data_collection 'Bruker APEX2'
_computing_data_reduction 'Bruker SAINT'
_computing_molecular_graphics 'Bruker SHELXTL'
_computing_publication_material 'Bruker SHELXTL'
_computing_structure_refinement 'SHELXL-97 (Sheldrick, 1997)'
_computing_structure_solution 'SHELXS-97 (Sheldrick, 1990)'
_diffrn_ambient_temperature 173(2)
_diffrn_measured_fraction_theta_full 0.995
_diffrn_measured_fraction_theta_max 0.995
_diffrn_measurement_device_type 'Bruker APEX-II CCD'
_diffrn_measurement_method '\f and \w scans'
_diffrn_radiation_monochromator graphite
_diffrn_radiation_source 'fine-focus sealed tube'
_diffrn_radiation_type MoK\a
_diffrn_radiation_wavelength 0.71073
_diffrn_reflns_av_R_equivalents 0.0567
_diffrn_reflns_av_sigmaI/netI 0.0552
_diffrn_reflns_limit_h_max 18
_diffrn_reflns_limit_h_min -18
_diffrn_reflns_limit_k_max 19
_diffrn_reflns_limit_k_min -19
_diffrn_reflns_limit_l_max 20
_diffrn_reflns_limit_l_min -20
_diffrn_reflns_number 47376
_diffrn_reflns_theta_full 27.98
_diffrn_reflns_theta_max 27.98
_diffrn_reflns_theta_min 1.46
_diffrn_standards_number 0
_exptl_absorpt_coefficient_mu 26.403
_exptl_absorpt_correction_T_max 0.0990
_exptl_absorpt_correction_T_min 0.0513
_exptl_absorpt_correction_type numerical
_exptl_absorpt_process_details sadabs
_exptl_crystal_colour orange
_exptl_crystal_density_diffrn 3.897
_exptl_crystal_description block
_exptl_crystal_F_000 2777
_exptl_crystal_size_max 0.28
_exptl_crystal_size_mid 0.20
_exptl_crystal_size_min 0.16
_refine_diff_density_max 3.131
_refine_diff_density_min -1.980
_refine_diff_density_rms 0.473
_refine_ls_extinction_method none
_refine_ls_goodness_of_fit_ref 1.037
_refine_ls_hydrogen_treatment undef
_refine_ls_matrix_type full
_refine_ls_number_parameters 433
_refine_ls_number_reflns 13169
_refine_ls_number_restraints 0
_refine_ls_restrained_S_all 1.037
_refine_ls_R_factor_all 0.0579
_refine_ls_R_factor_gt 0.0442
_refine_ls_shift/su_max 0.001
_refine_ls_shift/su_mean 0.000
_refine_ls_structure_factor_coef Fsqd
_refine_ls_weighting_details 'calc w=1/[\s^2^(Fo^2^)+(0.0714P)^2^+20.4307P] where P=(Fo^2^+2Fc^2^)/3'
_refine_ls_weighting_scheme calc
_refine_ls_wR_factor_gt 0.1213
_refine_ls_wR_factor_ref 0.1307
_reflns_number_gt 10565
_reflns_number_total 13169
_reflns_threshold_expression >2sigma(I)
_cod_data_source_file ic301766b_si_002_2.cif
_cod_data_source_block 1b_BiRe
_cod_database_code 4333539

loop_
_symmetry_equiv_pos_as_xyz
'x, y, z'
'-x, -y, -z'

loop_
_atom_site_label
_atom_site_type_symbol
_atom_site_fract_x
_atom_site_fract_y
_atom_site_fract_z
_atom_site_U_iso_or_equiv
_atom_site_adp_type
_atom_site_occupancy
_atom_site_symmetry_multiplicity
_atom_site_calc_flag
_atom_site_refinement_flags
Bi1 Bi 0.89235(4) 0.34352(3) 0.83960(3) 0.01743(10) Uani 1 1 d .
C1 C 1.2328(13) 1.0002(12) 1.1059(12) 0.037(3) Uiso 1 1 d .
C2 C 1.2413(13) 0.8861(11) 0.9546(12) 0.035(3) Uiso 1 1 d .
C3 C 1.0609(12) 0.9131(11) 0.9530(11) 0.032(3) Uiso 1 1 d .
Na1 Na 0.4136(6) 0.4562(6) 0.8774(6) 0.060(2) Uani 1 1 d .
Na2 Na 0.7038(8) 0.2119(7) 0.2670(7) 0.079(3) Uani 1 1 d .
Na3 Na 0.7687(10) -0.0123(8) 0.3533(9) 0.104(4) Uani 1 1 d .
Na4 Na 0.8535(10) 0.7912(8) 0.9872(9) 0.072(3) Uani 0.75 1 d P
Na5 Na 0.7757(14) -0.0966(17) 0.524(2) 0.134(12) Uani 0.50 1 d P
Na6 Na 0.068(2) 0.3392(13) 0.4538(13) 0.058(7) Uani 0.35 1 d P
Na7 Na 0.5991(18) 0.2568(11) 0.9895(12) 0.056(5) Uani 0.40 1 d P
Na8 Na 0.6830(18) -0.0470(17) 0.1570(17) 0.091(6) Uani 0.50 1 d P
O1 O 0.8856(7) 0.6157(6) 0.7834(6) 0.0224(19) Uiso 1 1 d .
O2 O 0.7153(9) 0.5582(8) 0.6145(8) 0.034(2) Uiso 1 1 d .
O3 O 0.8946(8) 0.5062(7) 0.6192(7) 0.030(2) Uiso 1 1 d .
O4 O 0.7042(7) 0.4632(7) 0.7509(7) 0.0247(19) Uiso 1 1 d .
O5 O 0.7222(8) 0.3635(7) 0.5948(7) 0.026(2) Uiso 1 1 d .
O6 O 1.0962(9) 0.5105(8) 0.6116(8) 0.036(2) Uiso 1 1 d .
O7 O 1.1063(7) 0.4120(7) 0.7453(7) 0.0248(19) Uiso 1 1 d .
O8 O 0.9164(7) 0.4510(6) 0.7676(6) 0.0208(18) Uiso 1 1 d .
O9 O 0.9298(8) 0.3398(7) 0.5908(7) 0.026(2) Uiso 1 1 d .
O10 O 0.8893(9) 0.1569(8) 0.4597(8) 0.036(2) Uiso 1 1 d .
O11 O 0.7525(8) 0.1889(7) 0.5591(7) 0.028(2) Uiso 1 1 d .
O12 O 1.0555(8) 0.2336(7) 0.6354(7) 0.030(2) Uiso 1 1 d .
O13 O 0.8857(8) 0.0883(7) 0.6125(7) 0.026(2) Uiso 1 1 d .
O14 O 0.5881(7) 0.1246(7) 0.6194(7) 0.0248(19) Uiso 1 1 d .
O15 O 0.5525(9) 0.1951(8) 0.4628(8) 0.035(2) Uiso 1 1 d .
O16 O 0.5527(8) 0.2945(7) 0.6398(7) 0.0252(19) Uiso 1 1 d .
O17 O 0.9104(7) 0.5579(6) 0.9392(7) 0.0241(19) Uiso 1 1 d .
O18 O 1.0717(7) 0.7190(7) 0.9512(7) 0.025(2) Uiso 1 1 d .
O19 O 1.0726(7) 0.5937(7) 0.7792(7) 0.0248(19) Uiso 1 1 d .
O20 O 0.9317(7) 0.2529(6) 0.7344(6) 0.0195(17) Uiso 1 1 d .
O21 O 1.2463(8) 0.3061(8) 0.7956(8) 0.034(2) Uiso 1 1 d .
O22 O 1.1077(7) 0.3531(6) 0.8921(6) 0.0223(18) Uiso 1 1 d .
O23 O 1.0624(8) 0.1612(7) 0.7794(7) 0.026(2) Uiso 1 1 d .
O24 O 0.7605(8) 0.0907(7) 0.7221(7) 0.033(2) Uiso 1 1 d .
O25 O 0.9030(9) -0.0168(8) 0.7360(8) 0.037(2) Uiso 1 1 d .
O26 O 0.9315(8) 0.1628(7) 0.8784(7) 0.026(2) Uiso 1 1 d .
O27 O 0.5625(9) 0.0289(8) 0.7530(8) 0.035(2) Uiso 1 1 d .
O28 O 0.7454(8) 0.1908(7) 0.8776(7) 0.027(2) Uiso 1 1 d .
O29 O 0.5687(7) 0.2234(6) 0.7842(6) 0.0237(19) Uiso 1 1 d .
O30 O 0.7303(7) 0.3993(6) 0.8975(6) 0.0209(18) Uiso 1 1 d .
O31 O 0.5212(8) 0.3956(7) 0.8007(7) 0.030(2) Uiso 1 1 d .
O32 O 0.7314(7) 0.2778(6) 0.7369(6) 0.0193(17) Uiso 1 1 d .
O33 O 0.7209(8) 0.5895(7) 0.9430(7) 0.029(2) Uiso 1 1 d .
O34 O 0.7080(8) 0.4875(7) 1.0654(7) 0.030(2) Uiso 1 1 d .
O35 O 1.0966(7) 0.5375(7) 0.9355(7) 0.025(2) Uiso 1 1 d .
O36 O 1.2914(11) 0.8967(10) 0.9048(10) 0.053(3) Uiso 1 1 d .
O37 O 1.2774(11) 1.0861(10) 1.1529(10) 0.056(3) Uiso 1 1 d .
O38 O 1.0052(11) 0.9455(10) 0.9068(10) 0.058(3) Uiso 1 1 d .
O1W O 0.7065(11) 0.3262(10) 0.1831(10) 0.056(3) Uiso 1 1 d .
O2W O 0.7413(13) 0.3489(12) 0.4095(11) 0.072(4) Uiso 1 1 d .
O3W O 0.8952(14) 0.2357(13) 0.2875(13) 0.082(5) Uiso 1 1 d .
O4W O 0.4590(14) 0.3855(13) 0.9964(13) 0.082(5) Uiso 1 1 d .
O5W O 0.6567(14) -0.1616(13) 0.2372(13) 0.083(5) Uiso 1 1 d .
O6W O 0.6627(19) 0.0845(17) 0.3290(18) 0.042(5) Uiso 0.50 1 d P
O7W O 0.718(2) -0.1253(17) 0.0671(18) 0.046(6) Uiso 0.50 1 d P
O8W O 0.6724(19) -0.1484(17) 0.6150(17) 0.044(5) Uiso 0.50 1 d P
O9W O 0.2565(19) 0.2915(17) 0.4345(17) 0.044(5) Uiso 0.50 1 d P
O10W O 0.360(2) 0.5161(18) 0.7571(18) 0.049(6) Uiso 0.50 1 d P
O11W O 0.185(2) 0.230(2) 0.240(2) 0.064(7) Uiso 0.50 1 d P
O12W O 0.549(2) 0.603(2) 0.479(2) 0.056(7) Uiso 0.50 1 d P
O13W O 0.6437(12) -0.0342(11) 0.4633(11) 0.065(4) Uiso 1 1 d .
O14W O 0.8694(13) 0.0299(11) 0.2480(12) 0.071(4) Uiso 1 1 d .
O15W O 0.876(2) -0.085(2) 0.454(2) 0.062(7) Uiso 0.50 1 d P
O16W O 0.902(3) -0.052(2) 0.419(2) 0.067(8) Uiso 0.50 1 d P
O17W O 0.662(4) 0.049(3) 0.278(3) 0.039(10) Uiso 0.25 1 d P
O18W O 0.519(3) 0.181(3) 0.227(3) 0.087(10) Uiso 0.50 1 d P
O19W O 0.530(3) -0.096(2) -0.019(2) 0.076(9) Uiso 0.50 1 d P
O20W O 0.509(4) -0.063(3) 0.082(3) 0.044(11) Uiso 0.25 1 d P
O21W O 0.677(5) -0.214(4) 0.423(4) 0.063(15) Uiso 0.25 1 d P
O22W O 0.386(4) 0.346(3) 0.213(3) 0.044(11) Uiso 0.25 1 d P
Re1 Re 1.15877(4) 0.86912(4) 1.03131(4) 0.02446(12) Uani 1 1 d .
W1 W 0.78970(4) 0.50329(4) 0.67995(4) 0.02357(12) Uani 1 1 d .
W2 W 1.02131(5) 0.47434(4) 0.67812(4) 0.02718(13) Uani 1 1 d .
W3 W 0.90024(5) 0.20501(4) 0.57560(4) 0.02685(13) Uani 1 1 d .
W4 W 0.64111(4) 0.23500(4) 0.57998(4) 0.02425(12) Uani 1 1 d .
W5 W 1.00392(4) 0.59346(3) 0.88267(4) 0.01857(11) Uani 1 1 d .
W6 W 1.11112(4) 0.29011(4) 0.77221(4) 0.02629(13) Uani 1 1 d .
W7 W 0.90581(5) 0.10200(4) 0.74566(5) 0.03072(14) Uani 1 1 d .
W8 W 0.65019(4) 0.13762(4) 0.75554(4) 0.02553(13) Uani 1 1 d .
W9 W 0.61896(4) 0.35387(4) 0.77597(4) 0.02138(12) Uani 1 1 d .
W10 W 0.78897(4) 0.52470(4) 1.00301(4) 0.02100(12) Uani 1 1 d .

loop_
_atom_site_aniso_label
_atom_site_aniso_U_11
_atom_site_aniso_U_22
_atom_site_aniso_U_33
_atom_site_aniso_U_23
_atom_site_aniso_U_13
_atom_site_aniso_U_12
Bi1 0.0126(2) 0.0161(2) 0.0205(2) 0.00242(17) 0.00488(18) 0.00422(17)
Na1 0.040(4) 0.067(5) 0.075(6) 0.012(4) 0.031(4) 0.021(4)
Na2 0.084(7) 0.077(6) 0.076(6) 0.027(5) 0.041(6) 0.011(5)
Na3 0.104(9) 0.064(6) 0.117(9) 0.004(6) 0.019(7) 0.027(6)
Na4 0.070(8) 0.056(7) 0.086(9) 0.029(6) 0.020(7) 0.018(6)
Na5 0.037(10) 0.107(16) 0.17(2) -0.083(16) 0.013(12) 0.029(10)
Na6 0.12(2) 0.025(9) 0.025(9) 0.003(7) 0.049(12) -0.001(10)
Na7 0.101(16) 0.027(8) 0.028(9) 0.011(7) 0.026(10) -0.002(9)
Na8 0.081(14) 0.098(15) 0.104(17) 0.047(13) 0.038(13) 0.025(12)
Re1 0.0203(3) 0.0169(2) 0.0326(3) 0.0084(2) 0.0052(2) 0.0045(2)
W1 0.0221(3) 0.0228(3) 0.0219(3) 0.0072(2) 0.0033(2) 0.0062(2)
W2 0.0276(3) 0.0286(3) 0.0262(3) 0.0060(2) 0.0153(2) 0.0072(2)
W3 0.0225(3) 0.0291(3) 0.0223(3) -0.0020(2) 0.0065(2) 0.0089(2)
W4 0.0184(3) 0.0239(3) 0.0225(3) 0.0005(2) 0.0021(2) 0.0062(2)
W5 0.0159(2) 0.0172(2) 0.0211(3) 0.00427(19) 0.0073(2) 0.00397(19)
W6 0.0158(3) 0.0295(3) 0.0271(3) -0.0027(2) 0.0069(2) 0.0088(2)
W7 0.0259(3) 0.0240(3) 0.0425(4) 0.0075(2) 0.0109(3) 0.0133(2)
W8 0.0162(3) 0.0193(2) 0.0335(3) 0.0064(2) 0.0030(2) 0.0017(2)
W9 0.0135(2) 0.0219(2) 0.0251(3) 0.0033(2) 0.0045(2) 0.00655(19)
W10 0.0129(2) 0.0200(2) 0.0252(3) 0.0008(2) 0.0067(2) 0.00374(19)

loop_
_atom_type_symbol
_atom_type_description
_atom_type_scat_dispersion_real
_atom_type_scat_dispersion_imag
_atom_type_scat_source
C C 0.0033 0.0016 'International Tables Vol C Tables 4.2.6.8 and 6.1.1.4'
O O 0.0106 0.0060 'International Tables Vol C Tables 4.2.6.8 and 6.1.1.4'
Na Na 0.0362 0.0249 'International Tables Vol C Tables 4.2.6.8 and 6.1.1.4'
W W -0.8490 6.8722 'International Tables Vol C Tables 4.2.6.8 and 6.1.1.4'
Re Re -1.0185 7.2310 'International Tables Vol C Tables 4.2.6.8 and 6.1.1.4'
Bi Bi -4.1077 10.2566 'International Tables Vol C Tables 4.2.6.8 and 6.1.1.4'

loop_
_geom_angle_atom_site_label_1
_geom_angle_atom_site_label_2
_geom_angle_atom_site_label_3
_geom_angle
_geom_angle_site_symmetry_1
_geom_angle_site_symmetry_3
O20 Bi1 O32 84.2(3) . .
O20 Bi1 O8 86.3(3) . .
O32 Bi1 O8 87.1(3) . .
O37 C1 Re1 177.5(15) . .
O36 C2 Re1 178.7(15) . .
O38 C3 Re1 176.1(14) . .
O10W Na1 O34 86.0(7) . 2_667
O10W Na1 O4W 176.3(9) . .
O34 Na1 O4W 93.2(6) 2_667 .
O10W Na1 O31 88.0(7) . .
O34 Na1 O31 172.9(6) 2_667 .
O4W Na1 O31 92.5(6) . .
O10W Na1 O4W 98.6(8) . 2_667
O34 Na1 O4W 80.2(5) 2_667 2_667
O4W Na1 O4W 84.8(7) . 2_667
O31 Na1 O4W 104.5(5) . 2_667
O10W Na1 O21 89.9(7) . 1_455
O34 Na1 O21 79.4(4) 2_667 1_455
O4W Na1 O21 86.4(6) . 1_455
O31 Na1 O21 96.7(4) . 1_455
O4W Na1 O21 157.3(6) 2_667 1_455
O10W Na1 Na1 139.1(8) . 2_667
O34 Na1 Na1 85.3(4) 2_667 2_667
O4W Na1 Na1 44.3(5) . 2_667
O31 Na1 Na1 101.8(4) . 2_667
O4W Na1 Na1 40.5(4) 2_667 2_667
O21 Na1 Na1 127.3(5) 1_455 2_667
O18W Na2 O6W 80.8(11) . .
O18W Na2 O1W 88.0(10) . .
O6W Na2 O1W 167.8(9) . .
O18W Na2 O17W 84.1(14) . .
O6W Na2 O17W 20.3(11) . .
O1W Na2 O17W 153.7(13) . .
O18W Na2 O2W 91.0(10) . .
O6W Na2 O2W 97.9(8) . .
O1W Na2 O2W 87.1(6) . .
O17W Na2 O2W 118.0(13) . .
O18W Na2 O3W 172.7(11) . .
O6W Na2 O3W 101.4(8) . .
O1W Na2 O3W 89.1(6) . .
O17W Na2 O3W 95.7(12) . .
O2W Na2 O3W 95.5(7) . .
O18W Na2 O36 100.3(10) . 2_766
O6W Na2 O36 98.5(8) . 2_766
O1W Na2 O36 78.7(5) . 2_766
O17W Na2 O36 78.2(12) . 2_766
O2W Na2 O36 161.4(6) . 2_766
O3W Na2 O36 72.6(5) . 2_766
O18W Na2 Na8 95.8(10) . .
O6W Na2 Na8 54.3(7) . .
O1W Na2 Na8 122.7(6) . .
O17W Na2 Na8 34.2(12) . .
O2W Na2 Na8 149.5(6) . .
O3W Na2 Na8 80.2(6) . .
O36 Na2 Na8 44.4(4) 2_766 .
O18W Na2 Na3 107.0(9) . .
O6W Na2 Na3 28.4(6) . .
O1W Na2 Na3 158.2(5) . .
O17W Na2 Na3 24.6(11) . .
O2W Na2 Na3 107.9(5) . .
O3W Na2 Na3 74.1(5) . .
O36 Na2 Na3 83.0(4) 2_766 .
Na8 Na2 Na3 41.8(4) . .
O16W Na3 O17W 166.4(17) . .
O16W Na3 O6W 158.4(12) . .
O17W Na3 O6W 21.3(12) . .
O16W Na3 O5W 100.6(10) . .
O17W Na3 O5W 85.1(14) . .
O6W Na3 O5W 100.8(9) . .
O16W Na3 O15W 21.0(10) . .
O17W Na3 O15W 171.9(16) . .
O6W Na3 O15W 152.4(11) . .
O5W Na3 O15W 95.2(9) . .
O16W Na3 O14W 84.6(11) . .
O17W Na3 O14W 82.9(14) . .
O6W Na3 O14W 96.7(8) . .
O5W Na3 O14W 91.8(7) . .
O15W Na3 O14W 105.1(9) . .
O16W Na3 O10 83.1(10) . .
O17W Na3 O10 89.8(13) . .
O6W Na3 O10 75.8(7) . .
O5W Na3 O10 172.2(8) . .
O15W Na3 O10 90.6(8) . .
O14W Na3 O10 81.7(6) . .
O16W Na3 O13W 103.9(11) . .
O17W Na3 O13W 88.1(14) . .
O6W Na3 O13W 73.6(8) . .
O5W Na3 O13W 91.3(7) . .
O15W Na3 O13W 83.8(9) . .
O14W Na3 O13W 170.2(7) . .
O10 Na3 O13W 94.5(6) . .
O16W Na3 Na8 123.5(11) . .
O17W Na3 Na8 50.9(14) . .
O6W Na3 Na8 72.2(9) . .
O5W Na3 Na8 53.4(7) . .
O15W Na3 Na8 134.9(10) . .
O14W Na3 Na8 52.9(6) . .
O10 Na3 Na8 118.8(7) . .
O13W Na3 Na8 123.1(7) . .
O16W Na3 Na5 58.9(10) . .
O17W Na3 Na5 133.4(14) . .
O6W Na3 Na5 117.3(8) . .
O5W Na3 Na5 94.0(7) . .
O15W Na3 Na5 38.5(8) . .
O14W Na3 Na5 143.5(7) . .
O10 Na3 Na5 93.8(6) . .
O13W Na3 Na5 45.3(5) . .
Na8 Na3 Na5 147.3(7) . .
O16W Na3 W3 81.8(9) . .
O17W Na3 W3 95.9(13) . .
O6W Na3 W3 76.9(7) . .
O5W Na3 W3 164.4(7) . .
O15W Na3 W3 81.6(8) . .
O14W Na3 W3 103.8(5) . .
O10 Na3 W3 22.4(3) . .
O13W Na3 W3 73.2(4) . .
Na8 Na3 W3 137.3(6) . .
Na5 Na3 W3 73.9(4) . .
O16W Na3 Na2 140.2(10) . .
O17W Na3 Na2 28.0(12) . .
O6W Na3 Na2 28.8(6) . .
O5W Na3 Na2 109.5(6) . .
O15W Na3 Na2 154.6(8) . .
O14W Na3 Na2 69.3(5) . .
O10 Na3 Na2 64.3(4) . .
O13W Na3 Na2 100.9(5) . .
Na8 Na3 Na2 62.6(5) . .
Na5 Na3 Na2 140.2(5) . .
W3 Na3 Na2 76.1(2) . .
O7W Na4 O33 94.6(6) 1_566 .
O7W Na4 O26 114.2(7) 1_566 2_767
O33 Na4 O26 112.0(5) . 2_767
O21W Na5 O15W 90(2) . .
O21W Na5 O13W 81.7(19) . .
O15W Na5 O13W 108.9(19) . .
O21W Na5 O8W 85(2) . .
O15W Na5 O8W 163.5(18) . .
O13W Na5 O8W 86.1(9) . .
O21W Na5 O13 159(3) . .
O15W Na5 O13 82.6(13) . .
O13W Na5 O13 82.3(9) . .
O8W Na5 O13 106.9(10) . .
O21W Na5 O16W 93(2) . .
O15W Na5 O16W 11.0(11) . .
O13W Na5 O16W 98.7(15) . .
O8W Na5 O16W 174.5(14) . .
O13 Na5 O16W 76.7(10) . .
O21W Na5 O25 143(2) . .
O15W Na5 O25 109.1(12) . .
O13W Na5 O25 118.8(8) . .
O8W Na5 O25 67.4(10) . .
O13 Na5 O25 57.5(5) . .
O16W Na5 O25 112.2(9) . .
O21W Na5 Na3 82(2) . .
O15W Na5 Na3 51.2(12) . .
O13W Na5 Na3 57.7(9) . .
O8W Na5 Na3 142.9(10) . .
O13 Na5 Na3 77.9(9) . .
O16W Na5 Na3 41.3(9) . .
O25 Na5 Na3 134.4(9) . .
O21W Na5 W7 164(2) . .
O15W Na5 W7 106.1(11) . .
O13W Na5 W7 94.9(6) . .
O8W Na5 W7 78.7(9) . .
O13 Na5 W7 31.9(3) . .
O16W Na5 W7 103.6(9) . .
O25 Na5 W7 28.7(3) . .
Na3 Na5 W7 109.4(8) . .
O3W Na6 O3 87.9(8) 1_455 2_666
O3W Na6 O9W 108.8(8) 1_455 .
O3 Na6 O9W 93.7(8) 2_666 .
O3W Na6 O6 129.8(11) 1_455 1_455
O3 Na6 O6 76.6(5) 2_666 1_455
O9W Na6 O6 119.4(10) . 1_455
O20W Na7 O1W 114.5(12) 2_656 1_556
O20W Na7 O19W 34.7(12) 2_656 2_656
O1W Na7 O19W 86.6(9) 1_556 2_656
O20W Na7 O29 80.2(11) 2_656 .
O1W Na7 O29 157.5(9) 1_556 .
O19W Na7 O29 112.5(9) 2_656 .
O20W Na7 Na8 33.4(11) 2_656 2_656
O1W Na7 Na8 128.1(7) 1_556 2_656
O19W Na7 Na8 43.7(8) 2_656 2_656
O29 Na7 Na8 73.7(5) . 2_656
O7W Na8 O17W 172.6(19) . .
O7W Na8 O20W 104.5(18) . .
O17W Na8 O20W 82.8(19) . .
O7W Na8 O5W 94.3(13) . .
O17W Na8 O5W 83.2(14) . .
O20W Na8 O5W 99.7(15) . .
O7W Na8 O14W 88.9(12) . .
O17W Na8 O14W 84.4(15) . .
O20W Na8 O14W 159.5(16) . .
O5W Na8 O14W 94.6(10) . .
O7W Na8 O36 96.6(12) . 2_766
O17W Na8 O36 85.8(14) . 2_766
O20W Na8 O36 79.1(14) . 2_766
O5W Na8 O36 169.0(12) . 2_766
O14W Na8 O36 84.0(8) . 2_766
O7W Na8 O19W 70.5(13) . .
O17W Na8 O19W 116.9(16) . .
O20W Na8 O19W 36.8(14) . .
O5W Na8 O19W 115.5(12) . .
O14W Na8 O19W 144.0(12) . .
O36 Na8 O19W 70.0(9) 2_766 .
O7W Na8 Na3 124.6(13) . .
O17W Na8 Na3 48.6(13) . .
O20W Na8 Na3 122.3(15) . .
O5W Na8 Na3 53.0(7) . .
O14W Na8 Na3 57.0(7) . .
O36 Na8 Na3 118.4(10) 2_766 .
O19W Na8 Na3 158.4(11) . .
O7W Na8 Na2 143.0(12) . .
O17W Na8 Na2 37.9(12) . .
O20W Na8 Na2 82.8(14) . .
O5W Na8 Na2 120.6(10) . .
O14W Na8 Na2 77.2(7) . .
O36 Na8 Na2 48.4(5) 2_766 .
O19W Na8 Na2 101.4(9) . .
Na3 Na8 Na2 75.6(6) . .
O7W Na8 Na7 79.2(11) . 2_656
O17W Na8 Na7 106.4(14) . 2_656
O20W Na8 Na7 40.5(13) . 2_656
O5W Na8 Na7 70.5(7) . 2_656
O14W Na8 Na7 159.9(10) . 2_656
O36 Na8 Na7 113.1(8) 2_766 2_656
O19W Na8 Na7 45.4(8) . 2_656
Na3 Na8 Na7 117.7(7) . 2_656
Na2 Na8 Na7 121.7(7) . 2_656
W1 O1 W5 116.2(4) . .
W1 O3 W2 118.0(5) . .
W1 O3 Na6 113.9(6) . 2_666
W2 O3 Na6 115.6(7) . 2_666
W1 O4 W9 146.5(5) . .
W4 O5 W1 146.2(5) . .
W2 O6 Na6 109.8(6) . 1_655
W2 O7 W6 146.2(5) . .
Bi1 O8 W5 105.2(4) . .
Bi1 O8 W2 129.7(4) . .
W5 O8 W2 96.4(3) . .
Bi1 O8 W1 128.4(4) . .
W5 O8 W1 95.8(3) . .
W2 O8 W1 92.8(3) . .
W3 O9 W2 144.0(5) . .
W3 O10 Na3 123.8(6) . .
W4 O11 W3 152.9(6) . .
W6 O12 W3 114.7(5) . .
W3 O13 W7 118.0(5) . .
W3 O13 Na5 134.0(9) . .
W7 O13 Na5 103.4(9) . .
W4 O14 W8 117.9(5) . .
W9 O16 W4 113.9(5) . .
W5 O17 W10 174.3(5) . .
W5 O18 Re1 177.4(6) . .
W2 O19 W5 115.5(4) . .
Bi1 O20 W7 111.5(4) . .
Bi1 O20 W6 111.9(4) . .
W7 O20 W6 94.2(3) . .
Bi1 O20 W3 141.3(4) . .
W7 O20 W3 95.1(3) . .
W6 O20 W3 92.7(3) . .
W6 O21 Na1 132.3(5) . 1_655
W6 O22 W10 131.0(5) . 2_767
W6 O23 W7 116.1(5) . .
W7 O24 W8 150.6(6) . .
W7 O25 Na5 94.1(7) . .
W7 O26 Re1 132.4(5) . 2_767
W7 O26 Na4 117.1(5) . 2_767
Re1 O26 Na4 98.7(4) 2_767 2_767
W8 O28 Re1 132.1(5) . 2_767
W9 O29 W8 116.5(5) . .
W9 O29 Na7 104.5(5) . .
W8 O29 Na7 105.1(5) . .
W9 O30 W10 132.3(5) . .
W9 O31 Na1 164.2(6) . .
Bi1 O32 W8 109.6(4) . .
Bi1 O32 W4 140.8(4) . .
W8 O32 W4 96.8(3) . .
Bi1 O32 W9 112.3(4) . .
W8 O32 W9 94.9(3) . .
W4 O32 W9 93.0(3) . .
W10 O33 Na4 112.8(5) . .
W10 O34 Na1 135.6(6) . 2_667
W5 O35 W10 177.7(5) . 2_767
C2 O36 Na8 121.9(12) . 2_766
C2 O36 Na2 137.7(12) . 2_766
Na8 O36 Na2 87.2(7) 2_766 2_766
Na2 O1W Na7 118.2(7) . 1_554
Na2 O3W Na6 125.6(9) . 1_655
Na1 O4W Na1 95.2(7) . 2_667
Na3 O5W Na8 73.6(9) . .
O17W O6W Na3 68(4) . .
O17W O6W Na2 85(4) . .
Na3 O6W Na2 122.7(11) . .
Na8 O7W Na4 157.0(14) . 1_544
Na5 O13W Na3 77.0(9) . .
Na8 O14W Na3 70.1(8) . .
O16W O15W Na5 144(4) . .
O16W O15W Na3 57(3) . .
Na5 O15W Na3 90.3(15) . .
O15W O16W Na3 102(3) . .
O15W O16W Na5 25(3) . .
Na3 O16W Na5 79.8(12) . .
O6W O17W Na3 91(4) . .
O6W O17W Na8 171(5) . .
Na3 O17W Na8 80.5(17) . .
O6W O17W Na2 75(4) . .
Na3 O17W Na2 127(2) . .
Na8 O17W Na2 108(2) . .
O20W O19W Na8 56(2) . .
O20W O19W Na7 68(2) . 2_656
Na8 O19W Na7 90.9(11) . 2_656
O19W O20W Na8 87(2) . .
O19W O20W Na7 77(2) . 2_656
Na8 O20W Na7 106.1(19) . 2_656
C1 Re1 C2 88.2(7) . .
C1 Re1 C3 87.7(7) . .
C2 Re1 C3 87.3(7) . .
C1 Re1 O18 177.5(6) . .
C2 Re1 O18 94.3(6) . .
C3 Re1 O18 93.0(5) . .
C1 Re1 O28 95.8(6) . 2_767
C2 Re1 O28 98.2(5) . 2_767
C3 Re1 O28 173.6(5) . 2_767
O18 Re1 O28 83.3(4) . 2_767
C1 Re1 O26 95.2(6) . 2_767
C2 Re1 O26 174.3(5) . 2_767
C3 Re1 O26 97.5(5) . 2_767
O18 Re1 O26 82.3(4) . 2_767
O28 Re1 O26 76.9(4) 2_767 2_767
O2 W1 O1 99.3(4) . .
O2 W1 O4 102.0(4) . .
O1 W1 O4 93.1(4) . .
O2 W1 O3 97.7(5) . .
O1 W1 O3 91.4(4) . .
O4 W1 O3 158.8(4) . .
O2 W1 O5 100.6(4) . .
O1 W1 O5 160.0(4) . .
O4 W1 O5 84.8(4) . .
O3 W1 O5 83.9(4) . .
O2 W1 O8 169.5(4) . .
O1 W1 O8 74.2(3) . .
O4 W1 O8 86.9(4) . .
O3 W1 O8 74.5(4) . .
O5 W1 O8 85.7(3) . .
O6 W2 O19 98.6(5) . .
O6 W2 O7 100.5(4) . .
O19 W2 O7 95.6(4) . .
O6 W2 O3 98.5(5) . .
O19 W2 O3 89.8(4) . .
O7 W2 O3 159.2(4) . .
O6 W2 O9 99.8(5) . .
O19 W2 O9 160.9(4) . .
O7 W2 O9 85.9(4) . .
O3 W2 O9 82.5(4) . .
O6 W2 O8 170.2(4) . .
O19 W2 O8 74.7(4) . .
O7 W2 O8 87.4(4) . .
O3 W2 O8 74.6(4) . .
O9 W2 O8 86.3(4) . .
O10 W3 O9 102.1(5) . .
O10 W3 O11 100.4(5) . .
O9 W3 O11 90.6(4) . .
O10 W3 O13 99.6(4) . .
O9 W3 O13 157.8(4) . .
O11 W3 O13 89.7(4) . .
O10 W3 O12 97.8(5) . .
O9 W3 O12 88.0(4) . .
O11 W3 O12 161.6(4) . .
O13 W3 O12 84.9(4) . .
O10 W3 O20 170.4(4) . .
O9 W3 O20 84.6(4) . .
O11 W3 O20 86.1(4) . .
O13 W3 O20 73.3(3) . .
O12 W3 O20 75.5(4) . .
O10 W3 Na3 33.8(4) . .
O9 W3 Na3 129.7(4) . .
O11 W3 Na3 80.9(4) . .
O13 W3 Na3 72.2(3) . .
O12 W3 Na3 113.9(3) . .
O20 W3 Na3 143.0(3) . .
O15 W4 O5 102.2(4) . .
O15 W4 O11 99.2(5) . .
O5 W4 O11 90.6(4) . .
O15 W4 O14 100.5(4) . .
O5 W4 O14 156.8(4) . .
O11 W4 O14 90.5(4) . .
O15 W4 O16 97.1(4) . .
O5 W4 O16 86.7(4) . .
O11 W4 O16 163.6(4) . .
O14 W4 O16 85.8(4) . .
O15 W4 O32 170.6(4) . .
O5 W4 O32 83.9(4) . .
O11 W4 O32 87.8(4) . .
O14 W4 O32 73.0(4) . .
O16 W4 O32 75.9(3) . .
O18 W5 O17 101.6(4) . .
O18 W5 O35 101.5(4) . .
O17 W5 O35 95.8(4) . .
O18 W5 O1 96.0(4) . .
O17 W5 O1 89.1(4) . .
O35 W5 O1 160.4(4) . .
O18 W5 O19 96.5(4) . .
O17 W5 O19 160.2(4) . .
O35 W5 O19 88.1(4) . .
O1 W5 O19 81.2(4) . .
O18 W5 O8 165.9(4) . .
O17 W5 O8 87.8(4) . .
O35 W5 O8 87.7(4) . .
O1 W5 O8 73.5(3) . .
O19 W5 O8 72.9(3) . .
O21 W6 O22 103.3(4) . .
O21 W6 O23 99.9(4) . .
O22 W6 O23 94.4(4) . .
O21 W6 O12 100.3(5) . .
O22 W6 O12 155.3(4) . .
O23 W6 O12 88.6(4) . .
O21 W6 O7 99.9(4) . .
O22 W6 O7 85.3(4) . .
O23 W6 O7 159.7(4) . .
O12 W6 O7 83.6(4) . .
O21 W6 O20 174.1(4) . .
O22 W6 O20 80.5(4) . .
O23 W6 O20 75.2(4) . .
O12 W6 O20 76.6(4) . .
O7 W6 O20 84.8(3) . .
O25 W7 O24 102.3(5) . .
O25 W7 O26 104.6(5) . .
O24 W7 O26 87.1(4) . .
O25 W7 O13 95.6(4) . .
O24 W7 O13 90.6(4) . .
O26 W7 O13 159.6(4) . .
O25 W7 O23 97.1(4) . .
O24 W7 O23 160.5(4) . .
O26 W7 O23 86.0(4) . .
O13 W7 O23 89.5(4) . .
O25 W7 O20 166.1(4) . .
O24 W7 O20 86.9(4) . .
O26 W7 O20 86.0(4) . .
O13 W7 O20 73.6(3) . .
O23 W7 O20 74.4(3) . .
O25 W7 Na5 57.2(7) . .
O24 W7 Na5 78.8(4) . .
O26 W7 Na5 153.0(6) . .
O13 W7 Na5 44.7(6) . .
O23 W7 Na5 114.2(4) . .
O20 W7 Na5 115.7(6) . .
O27 W8 O28 104.7(5) . .
O27 W8 O29 98.3(4) . .
O28 W8 O29 90.5(4) . .
O27 W8 O24 100.7(5) . .
O28 W8 O24 87.1(4) . .
O29 W8 O24 160.9(4) . .
O27 W8 O14 98.0(4) . .
O28 W8 O14 157.2(4) . .
O29 W8 O14 88.6(4) . .
O24 W8 O14 86.3(4) . .
O27 W8 O32 167.9(4) . .
O28 W8 O32 85.4(4) . .
O29 W8 O32 74.5(3) . .
O24 W8 O32 86.4(4) . .
O14 W8 O32 72.4(3) . .
O31 W9 O30 102.8(4) . .
O31 W9 O16 100.3(4) . .
O30 W9 O16 156.7(4) . .
O31 W9 O29 98.7(4) . .
O30 W9 O29 92.2(4) . .
O16 W9 O29 87.1(4) . .
O31 W9 O4 102.2(4) . .
O30 W9 O4 86.1(4) . .
O16 W9 O4 86.3(4) . .
O29 W9 O4 158.9(4) . .
O31 W9 O32 172.1(4) . .
O30 W9 O32 80.9(3) . .
O16 W9 O32 76.5(3) . .
O29 W9 O32 74.1(3) . .
O4 W9 O32 84.9(3) . .
O34 W10 O33 101.9(5) . .
O34 W10 O30 95.8(4) . .
O33 W10 O30 97.3(4) . .
O34 W10 O22 96.7(4) . 2_767
O33 W10 O22 93.0(4) . 2_767
O30 W10 O22 161.8(4) . 2_767
O34 W10 O35 92.4(4) . 2_767
O33 W10 O35 165.4(4) . 2_767
O30 W10 O35 84.0(4) . 2_767
O22 W10 O35 82.3(4) 2_767 2_767
O34 W10 O17 168.9(4) . .
O33 W10 O17 89.2(4) . .
O30 W10 O17 83.2(4) . .
O22 W10 O17 82.0(4) 2_767 .
O35 W10 O17 76.5(3) 2_767 .

loop_
_geom_bond_atom_site_label_1
_geom_bond_atom_site_label_2
_geom_bond_distance
_geom_bond_site_symmetry_2
Bi1 O20 2.131(8) .
Bi1 O32 2.140(9) .
Bi1 O8 2.152(9) .
C1 O37 1.21(2) .
C1 Re1 1.858(16) .
C2 O36 1.172(19) .
C2 Re1 1.860(16) .
C3 O38 1.164(19) .
C3 Re1 1.892(15) .
Na1 O10W 2.26(3) .
Na1 O34 2.323(12) 2_667
Na1 O4W 2.33(2) .
Na1 O31 2.341(12) .
Na1 O4W 2.51(2) 2_667
Na1 O21 2.517(13) 1_455
Na1 Na1 3.572(18) 2_667
Na2 O18W 2.32(4) .
Na2 O6W 2.32(3) .
Na2 O1W 2.355(17) .
Na2 O17W 2.40(5) .
Na2 O2W 2.444(19) .
Na2 O3W 2.47(2) .
Na2 O36 2.783(17) 2_766
Na2 Na8 3.72(3) .
Na2 Na3 4.056(15) .
Na3 O16W 2.11(3) .
Na3 O17W 2.12(5) .
Na3 O6W 2.30(3) .
Na3 O5W 2.32(2) .
Na3 O15W 2.45(3) .
Na3 O14W 2.49(2) .
Na3 O10 2.494(15) .
Na3 O13W 2.73(2) .
Na3 Na8 2.79(3) .
Na3 Na5 3.15(4) .
Na3 W3 3.725(11) .
Na4 O7W 2.86(3) 1_566
Na4 O33 2.890(15) .
Na4 O26 2.893(16) 2_767
Na5 O21W 1.92(6) .
Na5 O15W 1.96(4) .
Na5 O13W 2.30(3) .
Na5 O8W 2.37(4) .
Na5 O13 2.59(2) .
Na5 O16W 2.74(5) .
Na5 O25 3.02(3) .
Na5 W7 3.578(19) .
Na6 O3W 2.74(3) 1_455
Na6 O3 2.78(2) 2_666
Na6 O9W 2.91(4) .
Na6 O6 2.93(2) 1_455
Na7 O20W 2.67(5) 2_656
Na7 O1W 2.74(2) 1_556
Na7 O19W 2.81(4) 2_656
Na7 O29 2.973(18) .
Na7 Na8 3.95(3) 2_656
Na8 O7W 1.83(3) .
Na8 O17W 2.20(5) .
Na8 O20W 2.26(5) .
Na8 O5W 2.34(3) .
Na8 O14W 2.36(3) .
Na8 O36 2.60(2) 2_766
Na8 O19W 2.73(4) .
Na8 Na7 3.95(3) 2_656
O1 W1 1.884(9) .
O1 W5 2.048(9) .
O2 W1 1.715(10) .
O3 W1 1.913(10) .
O3 W2 1.945(10) .
O3 Na6 2.78(2) 2_666
O4 W1 1.890(9) .
O4 W9 1.932(9) .
O5 W4 1.874(9) .
O5 W1 1.993(9) .
O6 W2 1.717(11) .
O6 Na6 2.93(2) 1_655
O7 W2 1.894(9) .
O7 W6 1.957(9) .
O8 W5 2.202(9) .
O8 W2 2.268(9) .
O8 W1 2.299(9) .
O9 W3 1.881(9) .
O9 W2 1.981(9) .
O10 W3 1.708(11) .
O11 W4 1.890(9) .
O11 W3 1.911(10) .
O12 W6 1.920(10) .
O12 W3 1.956(10) .
O13 W3 1.924(9) .
O13 W7 1.944(9) .
O14 W4 1.919(9) .
O14 W8 1.973(9) .
O15 W4 1.733(11) .
O16 W9 1.919(9) .
O16 W4 1.962(9) .
O17 W5 1.778(9) .
O17 W10 2.164(9) .
O18 W5 1.766(9) .
O18 Re1 2.116(9) .
O19 W2 1.880(9) .
O19 W5 2.060(9) .
O20 W7 2.230(8) .
O20 W6 2.246(8) .
O20 W3 2.262(9) .
O21 W6 1.725(10) .
O21 Na1 2.517(13) 1_655
O22 W6 1.882(9) .
O22 W10 1.996(9) 2_767
O23 W6 1.900(9) .
O23 W7 1.965(9) .
O24 W7 1.874(10) .
O24 W8 1.951(10) .
O25 W7 1.721(10) .
O26 W7 1.922(10) .
O26 Re1 2.154(9) 2_767
O26 Na4 2.893(16) 2_767
O27 W8 1.737(10) .
O28 W8 1.814(10) .
O28 Re1 2.148(9) 2_767
O29 W9 1.930(9) .
O29 W8 1.940(9) .
O30 W9 1.897(9) .
O30 W10 1.965(9) .
O31 W9 1.702(10) .
O32 W8 2.221(8) .
O32 W4 2.238(9) .
O32 W9 2.247(8) .
O33 W10 1.739(10) .
O34 W10 1.726(10) .
O34 Na1 2.323(12) 2_667
O35 W5 1.795(9) .
O35 W10 2.120(9) 2_767
O36 Na8 2.60(2) 2_766
O36 Na2 2.783(17) 2_766
O1W Na7 2.74(2) 1_554
O3W Na6 2.74(3) 1_655
O4W Na1 2.506(19) 2_667
O6W O17W 0.84(5) .
O7W Na4 2.86(3) 1_544
O15W O16W 0.90(4) .
O19W O20W 1.64(6) .
O19W Na7 2.81(4) 2_656
O20W Na7 2.67(5) 2_656
Re1 O28 2.148(9) 2_767
Re1 O26 2.154(9) 2_767
W10 O22 1.996(9) 2_767
W10 O35 2.120(9) 2_767

loop_
_geom_torsion_atom_site_label_1
_geom_torsion_atom_site_label_2
_geom_torsion_atom_site_label_3
_geom_torsion_atom_site_label_4
_geom_torsion
_geom_torsion_site_symmetry_1
_geom_torsion_site_symmetry_4
O18W Na2 Na3 O16W -170.2(18) . .
O6W Na2 Na3 O16W -146(2) . .
O1W Na2 Na3 O16W 58(2) . .
O17W Na2 Na3 O16W 168(3) . .
O2W Na2 Na3 O16W -73.4(17) . .
O3W Na2 Na3 O16W 17.3(16) . .
O36 Na2 Na3 O16W 91.2(16) 2_766 .
Na8 Na2 Na3 O16W 110.4(17) . .
O18W Na2 Na3 O17W 22(3) . .
O6W Na2 Na3 O17W 46(3) . .
O1W Na2 Na3 O17W -110(3) . .
O2W Na2 Na3 O17W 119(3) . .
O3W Na2 Na3 O17W -151(3) . .
O36 Na2 Na3 O17W -77(3) 2_766 .
Na8 Na2 Na3 O17W -58(3) . .
O18W Na2 Na3 O6W -23.8(17) . .
O1W Na2 Na3 O6W -156(2) . .
O17W Na2 Na3 O6W -46(3) . .
O2W Na2 Na3 O6W 73.0(14) . .
O3W Na2 Na3 O6W 163.7(15) . .
O36 Na2 Na3 O6W -122.5(14) 2_766 .
Na8 Na2 Na3 O6W -103.2(15) . .
O18W Na2 Na3 O5W 52.9(12) . .
O6W Na2 Na3 O5W 76.8(15) . .
O1W Na2 Na3 O5W -78.8(16) . .
O17W Na2 Na3 O5W 31(3) . .
O2W Na2 Na3 O5W 149.7(8) . .
O3W Na2 Na3 O5W -119.6(8) . .
O36 Na2 Na3 O5W -45.7(7) 2_766 .
Na8 Na2 Na3 O5W -26.5(7) . .
O18W Na2 Na3 O15W -141(2) . .
O6W Na2 Na3 O15W -117(3) . .
O1W Na2 Na3 O15W 87(3) . .
O17W Na2 Na3 O15W -163(4) . .
O2W Na2 Na3 O15W -44(2) . .
O3W Na2 Na3 O15W 47(2) . .
O36 Na2 Na3 O15W 120(2) 2_766 .
Na8 Na2 Na3 O15W 140(2) . .
O18W Na2 Na3 O14W 137.3(11) . .
O6W Na2 Na3 O14W 161.2(15) . .
O1W Na2 Na3 O14W 5.6(15) . .
O17W Na2 Na3 O14W 115(3) . .
O2W Na2 Na3 O14W -125.9(7) . .
O3W Na2 Na3 O14W -35.2(6) . .
O36 Na2 Na3 O14W 38.7(5) 2_766 .
Na8 Na2 Na3 O14W 57.9(7) . .
O18W Na2 Na3 O10 -132.1(11) . .
O6W Na2 Na3 O10 -108.2(14) . .
O1W Na2 Na3 O10 96.2(15) . .
O17W Na2 Na3 O10 -154(3) . .
O2W Na2 Na3 O10 -35.3(6) . .
O3W Na2 Na3 O10 55.4(6) . .
O36 Na2 Na3 O10 129.3(5) 2_766 .
Na8 Na2 Na3 O10 148.5(7) . .
O18W Na2 Na3 O13W -42.3(11) . .
O6W Na2 Na3 O13W -18.5(14) . .
O1W Na2 Na3 O13W -174.1(14) . .
O17W Na2 Na3 O13W -64(3) . .
O2W Na2 Na3 O13W 54.5(7) . .
O3W Na2 Na3 O13W 145.1(7) . .
O36 Na2 Na3 O13W -141.0(5) 2_766 .
Na8 Na2 Na3 O13W -121.8(7) . .
O18W Na2 Na3 Na8 79.4(11) . .
O6W Na2 Na3 Na8 103.2(15) . .
O1W Na2 Na3 Na8 -52.3(16) . .
O17W Na2 Na3 Na8 58(3) . .
O2W Na2 Na3 Na8 176.2(7) . .
O3W Na2 Na3 Na8 -93.1(7) . .
O36 Na2 Na3 Na8 -19.2(6) 2_766 .
O18W Na2 Na3 Na5 -69.7(13) . .
O6W Na2 Na3 Na5 -45.9(15) . .
O1W Na2 Na3 Na5 158.5(14) . .
O17W Na2 Na3 Na5 -92(3) . .
O2W Na2 Na3 Na5 27.1(10) . .
O3W Na2 Na3 Na5 117.8(9) . .
O36 Na2 Na3 Na5 -168.4(8) 2_766 .
Na8 Na2 Na3 Na5 -149.1(10) . .
O18W Na2 Na3 W3 -111.8(10) . .
O6W Na2 Na3 W3 -88.0(14) . .
O1W Na2 Na3 W3 116.5(14) . .
O17W Na2 Na3 W3 -134(3) . .
O2W Na2 Na3 W3 -15.0(5) . .
O3W Na2 Na3 W3 75.7(5) . .
O36 Na2 Na3 W3 149.5(4) 2_766 .
Na8 Na2 Na3 W3 168.8(6) . .
O16W Na3 Na5 O21W -103(2) . .
O17W Na3 Na5 O21W 84(3) . .
O6W Na3 Na5 O21W 101(2) . .
O5W Na3 Na5 O21W -3.0(19) . .
O15W Na3 Na5 O21W -96(2) . .
O14W Na3 Na5 O21W -101(2) . .
O10 Na3 Na5 O21W 177.4(18) . .
O13W Na3 Na5 O21W 84.8(19) . .
Na8 Na3 Na5 O21W 2(2) . .
W3 Na3 Na5 O21W 166.9(18) . .
Na2 Na3 Na5 O21W 124.3(19) . .
O16W Na3 Na5 O15W -6.6(16) . .
O17W Na3 Na5 O15W -180(2) . .
O6W Na3 Na5 O15W -162.2(15) . .
O5W Na3 Na5 O15W 93.4(13) . .
O14W Na3 Na5 O15W -5.1(16) . .
O10 Na3 Na5 O15W -86.2(13) . .
O13W Na3 Na5 O15W -178.7(15) . .
Na8 Na3 Na5 O15W 98.1(17) . .
W3 Na3 Na5 O15W -96.7(12) . .
Na2 Na3 Na5 O15W -139.3(13) . .
O16W Na3 Na5 O13W 172.1(13) . .
O17W Na3 Na5 O13W -1(2) . .
O6W Na3 Na5 O13W 16.5(10) . .
O5W Na3 Na5 O13W -87.9(8) . .
O15W Na3 Na5 O13W 178.7(15) . .
O14W Na3 Na5 O13W 173.7(11) . .
O10 Na3 Na5 O13W 92.5(7) . .
Na8 Na3 Na5 O13W -83.2(14) . .
W3 Na3 Na5 O13W 82.1(6) . .
Na2 Na3 Na5 O13W 39.4(10) . .
O16W Na3 Na5 O8W -174.3(19) . .
O17W Na3 Na5 O8W 13(3) . .
O6W Na3 Na5 O8W 30.1(19) . .
O5W Na3 Na5 O8W -74.3(16) . .
O15W Na3 Na5 O8W -168(2) . .
O14W Na3 Na5 O8W -172.8(14) . .
O10 Na3 Na5 O8W 106.1(15) . .
O13W Na3 Na5 O8W 13.6(14) . .
Na8 Na3 Na5 O8W -70(2) . .
W3 Na3 Na5 O8W 95.6(15) . .
Na2 Na3 Na5 O8W 53.0(19) . .
O16W Na3 Na5 O13 83.6(11) . .
O17W Na3 Na5 O13 -89.3(19) . .
O6W Na3 Na5 O13 -72.0(9) . .
O5W Na3 Na5 O13 -176.3(7) . .
O15W Na3 Na5 O13 90.3(13) . .
O14W Na3 Na5 O13 85.2(11) . .
O10 Na3 Na5 O13 4.0(5) . .
O13W Na3 Na5 O13 -88.5(6) . .
Na8 Na3 Na5 O13 -171.6(12) . .
W3 Na3 Na5 O13 -6.4(3) . .
Na2 Na3 Na5 O13 -49.0(9) . .
O17W Na3 Na5 O16W -173(2) . .
O6W Na3 Na5 O16W -155.6(14) . .
O5W Na3 Na5 O16W 100.0(12) . .
O15W Na3 Na5 O16W 6.6(16) . .
O14W Na3 Na5 O16W 1.6(14) . .
O10 Na3 Na5 O16W -79.6(11) . .
O13W Na3 Na5 O16W -172.1(13) . .
Na8 Na3 Na5 O16W 104.7(16) . .
W3 Na3 Na5 O16W -90.1(10) . .
Na2 Na3 Na5 O16W -132.7(12) . .
O16W Na3 Na5 O25 71.8(13) . .
O17W Na3 Na5 O25 -101(2) . .
O6W Na3 Na5 O25 -83.7(12) . .
O5W Na3 Na5 O25 171.9(8) . .
O15W Na3 Na5 O25 78.5(14) . .
O14W Na3 Na5 O25 73.4(13) . .
O10 Na3 Na5 O25 -7.7(9) . .
O13W Na3 Na5 O25 -100.3(10) . .
Na8 Na3 Na5 O25 176.6(11) . .
W3 Na3 Na5 O25 -18.2(7) . .
Na2 Na3 Na5 O25 -60.8(12) . .
O16W Na3 Na5 W7 88.7(11) . .
O17W Na3 Na5 W7 -84.2(19) . .
O6W Na3 Na5 W7 -66.9(10) . .
O5W Na3 Na5 W7 -171.2(6) . .
O15W Na3 Na5 W7 95.4(13) . .
O14W Na3 Na5 W7 90.3(10) . .
O10 Na3 Na5 W7 9.2(6) . .
O13W Na3 Na5 W7 -83.4(6) . .
Na8 Na3 Na5 W7 -166.5(11) . .
W3 Na3 Na5 W7 -1.3(4) . .
Na2 Na3 Na5 W7 -43.9(10) . .
O16W Na3 Na8 O7W 12(2) . .
O17W Na3 Na8 O7W 176(2) . .
O6W Na3 Na8 O7W 175.0(16) . .
O5W Na3 Na8 O7W -66.0(15) . .
O15W Na3 Na8 O7W -11(2) . .
O14W Na3 Na8 O7W 61.6(14) . .
O10 Na3 Na8 O7W 113.0(15) . .
O13W Na3 Na8 O7W -129.3(14) . .
Na5 Na3 Na8 O7W -72(2) . .
W3 Na3 Na8 O7W 129.3(14) . .
Na2 Na3 Na8 O7W 145.5(16) . .
O16W Na3 Na8 O17W -165(2) . .
O6W Na3 Na8 O17W -1.2(18) . .
O5W Na3 Na8 O17W 117.8(18) . .
O15W Na3 Na8 O17W 172(2) . .
O14W Na3 Na8 O17W -114.6(18) . .
O10 Na3 Na8 O17W -63.2(17) . .
O13W Na3 Na8 O17W 54.5(17) . .
Na5 Na3 Na8 O17W 112(2) . .
W3 Na3 Na8 O17W -46.9(18) . .
Na2 Na3 Na8 O17W -30.7(16) . .
O16W Na3 Na8 O20W 154.4(19) . .
O17W Na3 Na8 O20W -41(2) . .
O6W Na3 Na8 O20W -42.2(18) . .
O5W Na3 Na8 O20W 76.8(17) . .
O15W Na3 Na8 O20W 131(2) . .
O14W Na3 Na8 O20W -155.6(19) . .
O10 Na3 Na8 O20W -104.1(17) . .
O13W Na3 Na8 O20W 14(2) . .
Na5 Na3 Na8 O20W 71(2) . .
W3 Na3 Na8 O20W -87.9(18) . .
Na2 Na3 Na8 O20W -71.7(17) . .
O16W Na3 Na8 O5W 77.6(14) . .
O17W Na3 Na8 O5W -117.8(18) . .
O6W Na3 Na8 O5W -118.9(10) . .
O15W Na3 Na8 O5W 54.6(14) . .
O14W Na3 Na8 O5W 127.6(10) . .
O10 Na3 Na8 O5W 179.1(9) . .
O13W Na3 Na8 O5W -63.3(10) . .
Na5 Na3 Na8 O5W -5.8(14) . .
W3 Na3 Na8 O5W -164.6(10) . .
Na2 Na3 Na8 O5W -148.4(8) . .
O16W Na3 Na8 O14W -50.0(14) . .
O17W Na3 Na8 O14W 114.6(18) . .
O6W Na3 Na8 O14W 113.4(9) . .
O5W Na3 Na8 O14W -127.6(10) . .
O15W Na3 Na8 O14W -73.0(15) . .
O10 Na3 Na8 O14W 51.4(9) . .
O13W Na3 Na8 O14W 169.1(8) . .
Na5 Na3 Na8 O14W -133.5(12) . .
W3 Na3 Na8 O14W 67.7(10) . .
Na2 Na3 Na8 O14W 83.9(6) . .
O16W Na3 Na8 O36 -110.5(14) . 2_766
O17W Na3 Na8 O36 54.1(18) . 2_766
O6W Na3 Na8 O36 52.9(11) . 2_766
O5W Na3 Na8 O36 171.9(13) . 2_766
O15W Na3 Na8 O36 -133.5(14) . 2_766
O14W Na3 Na8 O36 -60.5(9) . 2_766
O10 Na3 Na8 O36 -9.1(13) . 2_766
O13W Na3 Na8 O36 108.6(10) . 2_766
Na5 Na3 Na8 O36 166.0(9) . 2_766
W3 Na3 Na8 O36 7.2(15) . 2_766
Na2 Na3 Na8 O36 23.4(7) . 2_766
O16W Na3 Na8 O19W 141(3) . .
O17W Na3 Na8 O19W -54(3) . .
O6W Na3 Na8 O19W -55(3) . .
O5W Na3 Na8 O19W 64(3) . .
O15W Na3 Na8 O19W 118(3) . .
O14W Na3 Na8 O19W -169(3) . .
O10 Na3 Na8 O19W -117(3) . .
O13W Na3 Na8 O19W 0(4) . .
Na5 Na3 Na8 O19W 58(4) . .
W3 Na3 Na8 O19W -101(3) . .
Na2 Na3 Na8 O19W -85(3) . .
O16W Na3 Na8 Na2 -134.0(12) . .
O17W Na3 Na8 Na2 30.7(16) . .
O6W Na3 Na8 Na2 29.5(7) . .
O5W Na3 Na8 Na2 148.4(8) . .
O15W Na3 Na8 Na2 -156.9(13) . .
O14W Na3 Na8 Na2 -83.9(6) . .
O10 Na3 Na8 Na2 -32.5(7) . .
O13W Na3 Na8 Na2 85.2(7) . .
Na5 Na3 Na8 Na2 142.6(12) . .
W3 Na3 Na8 Na2 -16.2(9) . .
O16W Na3 Na8 Na7 107.5(14) . 2_656
O17W Na3 Na8 Na7 -87.9(18) . 2_656
O6W Na3 Na8 Na7 -89.0(10) . 2_656
O5W Na3 Na8 Na7 29.9(8) . 2_656
O15W Na3 Na8 Na7 84.5(15) . 2_656
O14W Na3 Na8 Na7 157.5(11) . 2_656
O10 Na3 Na8 Na7 -151.0(7) . 2_656
O13W Na3 Na8 Na7 -33.4(12) . 2_656
Na5 Na3 Na8 Na7 24.1(17) . 2_656
W3 Na3 Na8 Na7 -134.7(8) . 2_656
Na2 Na3 Na8 Na7 -118.6(9) . 2_656
O18W Na2 Na8 O7W 122(2) . .
O6W Na2 Na8 O7W -164(2) . .
O1W Na2 Na8 O7W 30(2) . .
O17W Na2 Na8 O7W -168(3) . .
O2W Na2 Na8 O7W -136(2) . .
O3W Na2 Na8 O7W -52(2) . .
O36 Na2 Na8 O7W 22.8(19) 2_766 .
Na3 Na2 Na8 O7W -129(2) . .
O18W Na2 Na8 O17W -71(2) . .
O6W Na2 Na8 O17W 4(2) . .
O1W Na2 Na8 O17W -162(2) . .
O2W Na2 Na8 O17W 31(2) . .
O3W Na2 Na8 O17W 116(2) . .
O36 Na2 Na8 O17W -169(2) 2_766 .
Na3 Na2 Na8 O17W 39(2) . .
O18W Na2 Na8 O20W 16.9(16) . .
O6W Na2 Na8 O20W 91.3(15) . .
O1W Na2 Na8 O20W -74.4(14) . .
O17W Na2 Na8 O20W 87(2) . .
O2W Na2 Na8 O20W 118.9(17) . .
O3W Na2 Na8 O20W -156.9(14) . .
O36 Na2 Na8 O20W -81.8(14) 2_766 .
Na3 Na2 Na8 O20W 126.1(15) . .
O18W Na2 Na8 O5W -80.1(14) . .
O6W Na2 Na8 O5W -5.8(11) . .
O1W Na2 Na8 O5W -171.5(9) . .
O17W Na2 Na8 O5W -10(2) . .
O2W Na2 Na8 O5W 21.9(18) . .
O3W Na2 Na8 O5W 106.0(11) . .
O36 Na2 Na8 O5W -178.8(13) 2_766 .
Na3 Na2 Na8 O5W 29.0(8) . .
O18W Na2 Na8 O14W -167.9(11) . .
O6W Na2 Na8 O14W -93.6(10) . .
O1W Na2 Na8 O14W 100.7(8) . .
O17W Na2 Na8 O14W -97(2) . .
O2W Na2 Na8 O14W -65.9(14) . .
O3W Na2 Na8 O14W 18.2(7) . .
O36 Na2 Na8 O14W 93.3(8) 2_766 .
Na3 Na2 Na8 O14W -58.8(7) . .
O18W Na2 Na8 O36 98.7(11) . 2_766
O6W Na2 Na8 O36 173.1(11) . 2_766
O1W Na2 Na8 O36 7.4(8) . 2_766
O17W Na2 Na8 O36 169(2) . 2_766
O2W Na2 Na8 O36 -159.2(12) . 2_766
O3W Na2 Na8 O36 -75.1(7) . 2_766
Na3 Na2 Na8 O36 -152.1(9) . 2_766
O18W Na2 Na8 O19W 48.9(13) . .
O6W Na2 Na8 O19W 123.2(12) . .
O1W Na2 Na8 O19W -42.5(11) . .
O17W Na2 Na8 O19W 119(2) . .
O2W Na2 Na8 O19W 150.9(13) . .
O3W Na2 Na8 O19W -125.0(10) . .
O36 Na2 Na8 O19W -49.8(9) 2_766 .
Na3 Na2 Na8 O19W 158.0(12) . .
O18W Na2 Na8 Na3 -109.1(10) . .
O6W Na2 Na8 Na3 -34.8(8) . .
O1W Na2 Na8 Na3 159.5(7) . .
O17W Na2 Na8 Na3 -39(2) . .
O2W Na2 Na8 Na3 -7.1(14) . .
O3W Na2 Na8 Na3 77.0(6) . .
O36 Na2 Na8 Na3 152.1(9) 2_766 .
O18W Na2 Na8 Na7 4.8(12) . 2_656
O6W Na2 Na8 Na7 79.1(10) . 2_656
O1W Na2 Na8 Na7 -86.6(9) . 2_656
O17W Na2 Na8 Na7 75(2) . 2_656
O2W Na2 Na8 Na7 106.8(13) . 2_656
O3W Na2 Na8 Na7 -169.1(8) . 2_656
O36 Na2 Na8 Na7 -94.0(9) 2_766 2_656
Na3 Na2 Na8 Na7 113.9(9) . 2_656
O20 Bi1 O8 W5 -138.6(4) . .
O32 Bi1 O8 W5 137.0(4) . .
O20 Bi1 O8 W2 -26.6(5) . .
O32 Bi1 O8 W2 -111.0(5) . .
O20 Bi1 O8 W1 111.0(5) . .
O32 Bi1 O8 W1 26.6(5) . .
O16W Na3 O10 W3 -85.4(12) . .
O17W Na3 O10 W3 106.2(15) . .
O6W Na3 O10 W3 89.9(9) . .
O5W Na3 O10 W3 156(5) . .
O15W Na3 O10 W3 -65.7(10) . .
O14W Na3 O10 W3 -170.9(7) . .
O13W Na3 O10 W3 18.2(8) . .
Na8 Na3 O10 W3 150.1(8) . .
Na5 Na3 O10 W3 -27.3(8) . .
Na2 Na3 O10 W3 118.1(7) . .
O21W Na5 O13 W3 -2(6) . .
O15W Na5 O13 W3 68.6(13) . .
O13W Na5 O13 W3 -41.6(12) . .
O8W Na5 O13 W3 -125.2(12) . .
O16W Na5 O13 W3 59.2(10) . .
O25 Na5 O13 W3 -173.1(8) . .
Na3 Na5 O13 W3 16.8(8) . .
W7 Na5 O13 W3 -154.0(10) . .
O21W Na5 O13 W7 152(6) . .
O15W Na5 O13 W7 -137.4(12) . .
O13W Na5 O13 W7 112.4(9) . .
O8W Na5 O13 W7 28.9(11) . .
O16W Na5 O13 W7 -146.8(8) . .
O25 Na5 O13 W7 -19.1(4) . .
Na3 Na5 O13 W7 170.9(5) . .
O32 Bi1 O20 W7 -85.3(4) . .
O8 Bi1 O20 W7 -172.8(4) . .
O32 Bi1 O20 W6 170.6(4) . .
O8 Bi1 O20 W6 83.2(4) . .
O32 Bi1 O20 W3 44.9(7) . .
O8 Bi1 O20 W3 -42.6(7) . .
O21W Na5 O25 W7 -154(3) . .
O15W Na5 O25 W7 88.7(14) . .
O13W Na5 O25 W7 -36.7(14) . .
O8W Na5 O25 W7 -108.5(8) . .
O13 Na5 O25 W7 21.2(4) . .
O16W Na5 O25 W7 77.5(11) . .
Na3 Na5 O25 W7 34.8(9) . .
O20W Na7 O29 W9 172.1(11) 2_656 .
O1W Na7 O29 W9 -55(2) 1_556 .
O19W Na7 O29 W9 159.2(10) 2_656 .
Na8 Na7 O29 W9 138.5(5) 2_656 .
O20W Na7 O29 W8 -64.7(12) 2_656 .
O1W Na7 O29 W8 68(2) 1_556 .
O19W Na7 O29 W8 -77.7(11) 2_656 .
Na8 Na7 O29 W8 -98.4(5) 2_656 .
O10W Na1 O31 W9 155(2) . .
O34 Na1 O31 W9 -172(3) 2_667 .
O4W Na1 O31 W9 -28(2) . .
O4W Na1 O31 W9 57(2) 2_667 .
O21 Na1 O31 W9 -115(2) 1_455 .
Na1 Na1 O31 W9 15(2) 2_667 .
O20 Bi1 O32 W8 86.9(4) . .
O8 Bi1 O32 W8 173.5(4) . .
O20 Bi1 O32 W4 -42.6(6) . .
O8 Bi1 O32 W4 44.0(6) . .
O20 Bi1 O32 W9 -169.0(4) . .
O8 Bi1 O32 W9 -82.4(4) . .
O7W Na4 O33 W10 -118.6(7) 1_566 .
O26 Na4 O33 W10 -0.1(8) 2_767 .
Re1 C2 O36 Na8 60(65) . 2_766
Re1 C2 O36 Na2 -66(65) . 2_766
O18W Na2 O1W Na7 -65.8(12) . 1_554
O6W Na2 O1W Na7 -42(4) . 1_554
O17W Na2 O1W Na7 7(3) . 1_554
O2W Na2 O1W Na7 -156.9(9) . 1_554
O3W Na2 O1W Na7 107.5(9) . 1_554
O36 Na2 O1W Na7 35.1(8) 2_766 1_554
Na8 Na2 O1W Na7 29.8(11) . 1_554
Na3 Na2 O1W Na7 68.6(17) . 1_554
O18W Na2 O3W Na6 172(8) . 1_655
O6W Na2 O3W Na6 -80.5(12) . 1_655
O1W Na2 O3W Na6 105.7(10) . 1_655
O17W Na2 O3W Na6 -100.2(15) . 1_655
O2W Na2 O3W Na6 18.7(11) . 1_655
O36 Na2 O3W Na6 -175.9(10) 2_766 1_655
Na8 Na2 O3W Na6 -130.9(10) . 1_655
Na3 Na2 O3W Na6 -88.4(9) . 1_655
O10W Na1 O4W Na1 -159(13) . 2_667
O34 Na1 O4W Na1 -79.9(6) 2_667 2_667
O31 Na1 O4W Na1 104.4(6) . 2_667
O4W Na1 O4W Na1 0.0 2_667 2_667
O21 Na1 O4W Na1 -159.0(6) 1_455 2_667
O16W Na3 O5W Na8 -124.0(12) . .
O17W Na3 O5W Na8 43.6(15) . .
O6W Na3 O5W Na8 58.0(10) . .
O15W Na3 O5W Na8 -144.5(11) . .
O14W Na3 O5W Na8 -39.2(8) . .
O10 Na3 O5W Na8 -6(6) . .
O13W Na3 O5W Na8 131.5(8) . .
Na5 Na3 O5W Na8 176.8(8) . .
W3 Na3 O5W Na8 138(2) . .
Na2 Na3 O5W Na8 29.5(8) . .
O7W Na8 O5W Na3 131.0(12) . .
O17W Na8 O5W Na3 -42.0(13) . .
O20W Na8 O5W Na3 -123.4(15) . .
O14W Na8 O5W Na3 41.8(8) . .
O36 Na8 O5W Na3 -41(6) 2_766 .
O19W Na8 O5W Na3 -158.6(13) . .
Na2 Na8 O5W Na3 -36.1(9) . .
Na7 Na8 O5W Na3 -152.1(7) 2_656 .
O16W Na3 O6W O17W 142(5) . .
O5W Na3 O6W O17W -43(4) . .
O15W Na3 O6W O17W -168(4) . .
O14W Na3 O6W O17W 50(4) . .
O10 Na3 O6W O17W 130(4) . .
O13W Na3 O6W O17W -131(4) . .
Na8 Na3 O6W O17W 3(4) . .
Na5 Na3 O6W O17W -143(4) . .
W3 Na3 O6W O17W 153(4) . .
Na2 Na3 O6W O17W 68(4) . .
O16W Na3 O6W Na2 75(4) . .
O17W Na3 O6W Na2 -68(4) . .
O5W Na3 O6W Na2 -110.9(13) . .
O15W Na3 O6W Na2 125(2) . .
O14W Na3 O6W Na2 -17.7(14) . .
O10 Na3 O6W Na2 61.9(12) . .
O13W Na3 O6W Na2 161.0(14) . .
Na8 Na3 O6W Na2 -65.2(13) . .
Na5 Na3 O6W Na2 148.9(10) . .
W3 Na3 O6W Na2 85.0(12) . .
O18W Na2 O6W O17W 98(4) . .
O1W Na2 O6W O17W 74(6) . .
O2W Na2 O6W O17W -172(4) . .
O3W Na2 O6W O17W -75(4) . .
O36 Na2 O6W O17W -1(4) 2_766 .
Na8 Na2 O6W O17W -6(4) . .
Na3 Na2 O6W O17W -59(4) . .
O18W Na2 O6W Na3 157.0(16) . .
O1W Na2 O6W Na3 133(4) . .
O17W Na2 O6W Na3 59(4) . .
O2W Na2 O6W Na3 -113.3(13) . .
O3W Na2 O6W Na3 -16.0(15) . .
O36 Na2 O6W Na3 57.8(13) 2_766 .
Na8 Na2 O6W Na3 53.0(11) . .
O17W Na8 O7W Na4 -17(17) . 1_544
O20W Na8 O7W Na4 172(3) . 1_544
O5W Na8 O7W Na4 -86(3) . 1_544
O14W Na8 O7W Na4 8(4) . 1_544
O36 Na8 O7W Na4 92(3) 2_766 1_544
O19W Na8 O7W Na4 158(4) . 1_544
Na3 Na8 O7W Na4 -39(4) . 1_544
Na2 Na8 O7W Na4 75(4) . 1_544
Na7 Na8 O7W Na4 -156(3) 2_656 1_544
O21W Na5 O13W Na3 -86(2) . .
O15W Na5 O13W Na3 1.0(12) . .
O8W Na5 O13W Na3 -171.9(8) . .
O13 Na5 O13W Na3 80.5(7) . .
O16W Na5 O13W Na3 5.3(8) . .
O25 Na5 O13W Na3 126.6(12) . .
W7 Na5 O13W Na3 109.9(7) . .
O16W Na3 O13W Na5 -7.0(11) . .
O17W Na3 O13W Na5 179.4(14) . .
O6W Na3 O13W Na5 -164.7(9) . .
O5W Na3 O13W Na5 94.3(8) . .
O15W Na3 O13W Na5 -0.8(9) . .
O14W Na3 O13W Na5 -157(4) . .
O10 Na3 O13W Na5 -90.9(7) . .
Na8 Na3 O13W Na5 140.2(9) . .
W3 Na3 O13W Na5 -83.8(6) . .
Na2 Na3 O13W Na5 -155.6(6) . .
O7W Na8 O14W Na3 -133.6(11) . .
O17W Na8 O14W Na3 43.3(13) . .
O20W Na8 O14W Na3 95(5) . .
O5W Na8 O14W Na3 -39.4(8) . .
O36 Na8 O14W Na3 129.7(8) 2_766 .
O19W Na8 O14W Na3 173(2) . .
Na2 Na8 O14W Na3 81.0(5) . .
Na7 Na8 O14W Na3 -81(3) 2_656 .
O16W Na3 O14W Na8 140.1(11) . .
O17W Na3 O14W Na8 -45.3(14) . .
O6W Na3 O14W Na8 -61.6(9) . .
O5W Na3 O14W Na8 39.5(8) . .
O15W Na3 O14W Na8 135.4(10) . .
O10 Na3 O14W Na8 -136.2(8) . .
O13W Na3 O14W Na8 -69(4) . .
Na5 Na3 O14W Na8 138.7(11) . .
W3 Na3 O14W Na8 -139.7(7) . .
Na2 Na3 O14W Na8 -70.6(7) . .
O21W Na5 O15W O16W 104(6) . .
O13W Na5 O15W O16W 22(7) . .
O8W Na5 O15W O16W 177(5) . .
O13 Na5 O15W O16W -57(6) . .
O25 Na5 O15W O16W -109(6) . .
Na3 Na5 O15W O16W 24(6) . .
W7 Na5 O15W O16W -79(6) . .
O21W Na5 O15W Na3 80(2) . .
O13W Na5 O15W Na3 -1.1(13) . .
O8W Na5 O15W Na3 153(5) . .
O13 Na5 O15W Na3 -80.4(9) . .
O16W Na5 O15W Na3 -24(6) . .
O25 Na5 O15W Na3 -132.2(10) . .
W7 Na5 O15W Na3 -102.2(11) . .
O17W Na3 O15W O16W -162(11) . .
O6W Na3 O15W O16W -128(3) . .
O5W Na3 O15W O16W 106(3) . .
O14W Na3 O15W O16W 13(3) . .
O10 Na3 O15W O16W -69(3) . .
O13W Na3 O15W O16W -163(3) . .
Na8 Na3 O15W O16W 65(4) . .
Na5 Na3 O15W O16W -164(4) . .
W3 Na3 O15W O16W -89(3) . .
Na2 Na3 O15W O16W -61(4) . .
O16W Na3 O15W Na5 164(4) . .
O17W Na3 O15W Na5 2(11) . .
O6W Na3 O15W Na5 36(3) . .
O5W Na3 O15W Na5 -89.8(12) . .
O14W Na3 O15W Na5 176.9(10) . .
O10 Na3 O15W Na5 95.3(11) . .
O13W Na3 O15W Na5 0.9(10) . .
Na8 Na3 O15W Na5 -130.9(12) . .
W3 Na3 O15W Na5 74.8(10) . .
Na2 Na3 O15W Na5 103(2) . .
Na5 O15W O16W Na3 -28(7) . .
Na3 O15W O16W Na5 28(7) . .
O17W Na3 O16W O15W 169(7) . .
O6W Na3 O16W O15W 98(5) . .
O5W Na3 O16W O15W -77(3) . .
O14W Na3 O16W O15W -167(3) . .
O10 Na3 O16W O15W 110(3) . .
O13W Na3 O16W O15W 17(3) . .
Na8 Na3 O16W O15W -130(3) . .
Na5 Na3 O16W O15W 12(3) . .
W3 Na3 O16W O15W 88(3) . .
Na2 Na3 O16W O15W 144(3) . .
O17W Na3 O16W Na5 158(7) . .
O6W Na3 O16W Na5 86(4) . .
O5W Na3 O16W Na5 -88.2(9) . .
O15W Na3 O16W Na5 -12(3) . .
O14W Na3 O16W Na5 -179.1(8) . .
O10 Na3 O16W Na5 98.7(8) . .
O13W Na3 O16W Na5 5.8(9) . .
Na8 Na3 O16W Na5 -141.2(9) . .
W3 Na3 O16W Na5 76.1(6) . .
Na2 Na3 O16W Na5 132.7(12) . .
O21W Na5 O16W O15W -77(7) . .
O13W Na5 O16W O15W -159(6) . .
O8W Na5 O16W O15W -10(16) . .
O13 Na5 O16W O15W 122(6) . .
O25 Na5 O16W O15W 75(6) . .
Na3 Na5 O16W O15W -152(7) . .
W7 Na5 O16W O15W 104(6) . .
O21W Na5 O16W Na3 75(2) . .
O15W Na5 O16W Na3 152(7) . .
O13W Na5 O16W Na3 -6.7(11) . .
O8W Na5 O16W Na3 142(13) . .
O13 Na5 O16W Na3 -86.7(10) . .
O25 Na5 O16W Na3 -132.8(10) . .
W7 Na5 O16W Na3 -104.0(10) . .
Na2 O6W O17W Na3 128.6(15) . .
Na3 O6W O17W Na8 -20(30) . .
Na2 O6W O17W Na8 109(31) . .
Na3 O6W O17W Na2 -128.6(15) . .
O16W Na3 O17W O6W -107(7) . .
O5W Na3 O17W O6W 138(4) . .
O15W Na3 O17W O6W 45(13) . .
O14W Na3 O17W O6W -130(4) . .
O10 Na3 O17W O6W -48(4) . .
O13W Na3 O17W O6W 46(4) . .
Na8 Na3 O17W O6W -177(5) . .
Na5 Na3 O17W O6W 47(5) . .
W3 Na3 O17W O6W -27(4) . .
Na2 Na3 O17W O6W -72(4) . .
O16W Na3 O17W Na8 70(7) . .
O6W Na3 O17W Na8 177(5) . .
O5W Na3 O17W Na8 -45.5(12) . .
O15W Na3 O17W Na8 -138(10) . .
O14W Na3 O17W Na8 46.9(11) . .
O10 Na3 O17W Na8 128.6(12) . .
O13W Na3 O17W Na8 -137.0(12) . .
Na5 Na3 O17W Na8 -136.4(13) . .
W3 Na3 O17W Na8 150.2(11) . .
Na2 Na3 O17W Na8 105(3) . .
O16W Na3 O17W Na2 -35(9) . .
O6W Na3 O17W Na2 72(4) . .
O5W Na3 O17W Na2 -151(3) . .
O15W Na3 O17W Na2 116(10) . .
O14W Na3 O17W Na2 -58(2) . .
O10 Na3 O17W Na2 23(3) . .
O13W Na3 O17W Na2 118(3) . .
Na8 Na3 O17W Na2 -105(3) . .
Na5 Na3 O17W Na2 118(2) . .
W3 Na3 O17W Na2 45(3) . .
O7W Na8 O17W O6W -5(42) . .
O20W Na8 O17W O6W 166(31) . .
O5W Na8 O17W O6W 66(31) . .
O14W Na8 O17W O6W -30(31) . .
O36 Na8 O17W O6W -114(31) 2_766 .
O19W Na8 O17W O6W -179(100) . .
Na3 Na8 O17W O6W 20(30) . .
Na2 Na8 O17W O6W -106(32) . .
Na7 Na8 O17W O6W 133(31) 2_656 .
O7W Na8 O17W Na3 -25(15) . .
O20W Na8 O17W Na3 146.0(18) . .
O5W Na8 O17W Na3 45.3(12) . .
O14W Na8 O17W Na3 -50.0(12) . .
O36 Na8 O17W Na3 -134.4(13) 2_766 .
O19W Na8 O17W Na3 160.5(13) . .
Na2 Na8 O17W Na3 -126(2) . .
Na7 Na8 O17W Na3 112.7(12) 2_656 .
O7W Na8 O17W Na2 101(14) . .
O20W Na8 O17W Na2 -88(2) . .
O5W Na8 O17W Na2 171.7(18) . .
O14W Na8 O17W Na2 76.4(17) . .
O36 Na8 O17W Na2 -8.0(16) 2_766 .
O19W Na8 O17W Na2 -73(2) . .
Na3 Na8 O17W Na2 126(2) . .
Na7 Na8 O17W Na2 -120.9(15) 2_656 .
O18W Na2 O17W O6W -79(4) . .
O1W Na2 O17W O6W -153(3) . .
O2W Na2 O17W O6W 9(4) . .
O3W Na2 O17W O6W 108(4) . .
O36 Na2 O17W O6W 179(4) 2_766 .
Na8 Na2 O17W O6W 171(5) . .
Na3 Na2 O17W O6W 80(4) . .
O18W Na2 O17W Na3 -159(3) . .
O6W Na2 O17W Na3 -80(4) . .
O1W Na2 O17W Na3 128(2) . .
O2W Na2 O17W Na3 -71(3) . .
O3W Na2 O17W Na3 28(3) . .
O36 Na2 O17W Na3 99(3) 2_766 .
Na8 Na2 O17W Na3 92(3) . .
O18W Na2 O17W Na8 109(2) . .
O6W Na2 O17W Na8 -171(5) . .
O1W Na2 O17W Na8 36(4) . .
O2W Na2 O17W Na8 -162.6(13) . .
O3W Na2 O17W Na8 -63.3(18) . .
O36 Na2 O17W Na8 7.6(15) 2_766 .
Na3 Na2 O17W Na8 -92(3) . .
O7W Na8 O19W O20W 156(3) . .
O17W Na8 O19W O20W -24(3) . .
O5W Na8 O19W O20W 71(2) . .
O14W Na8 O19W O20W -145(3) . .
O36 Na8 O19W O20W -99(2) 2_766 .
Na3 Na8 O19W O20W 19(4) . .
Na2 Na8 O19W O20W -61(2) . .
Na7 Na8 O19W O20W 62(2) 2_656 .
O7W Na8 O19W Na7 94.0(13) . 2_656
O17W Na8 O19W Na7 -86.8(18) . 2_656
O20W Na8 O19W Na7 -62(2) . 2_656
O5W Na8 O19W Na7 8.6(15) . 2_656
O14W Na8 O19W Na7 152.5(19) . 2_656
O36 Na8 O19W Na7 -161.1(11) 2_766 2_656
Na3 Na8 O19W Na7 -44(3) . 2_656
Na2 Na8 O19W Na7 -123.6(9) . 2_656
Na7 O19W O20W Na8 107.2(16) 2_656 .
Na8 O19W O20W Na7 -107.2(16) . 2_656
O7W Na8 O20W O19W -23(2) . .
O17W Na8 O20W O19W 158(2) . .
O5W Na8 O20W O19W -120(2) . .
O14W Na8 O20W O19W 106(5) . .
O36 Na8 O20W O19W 71(2) 2_766 .
Na3 Na8 O20W O19W -172.0(17) . .
Na2 Na8 O20W O19W 120(2) . .
Na7 Na8 O20W O19W -76(2) 2_656 .
O7W Na8 O20W Na7 53(2) . 2_656
O17W Na8 O20W Na7 -126(2) . 2_656
O5W Na8 O20W Na7 -44.1(19) . 2_656
O14W Na8 O20W Na7 -178(4) . 2_656
O36 Na8 O20W Na7 147.1(17) 2_766 2_656
O19W Na8 O20W Na7 76(2) . 2_656
Na3 Na8 O20W Na7 -96.1(18) . 2_656
Na2 Na8 O20W Na7 -164.0(16) . 2_656
O37 C1 Re1 C2 108(35) . .
O37 C1 Re1 C3 21(34) . .
O37 C1 Re1 O18 -84(38) . .
O37 C1 Re1 O28 -154(34) . 2_767
O37 C1 Re1 O26 -76(35) . 2_767
O36 C2 Re1 C1 -108(64) . .
O36 C2 Re1 C3 -20(64) . .
O36 C2 Re1 O18 73(64) . .
O36 C2 Re1 O28 157(64) . 2_767
O36 C2 Re1 O26 126(62) . 2_767
O38 C3 Re1 C1 22(21) . .
O38 C3 Re1 C2 -67(21) . .
O38 C3 Re1 O18 -161(21) . .
O38 C3 Re1 O28 145(18) . 2_767
O38 C3 Re1 O26 117(21) . 2_767
W5 O18 Re1 C1 -142(15) . .
W5 O18 Re1 C2 26(13) . .
W5 O18 Re1 C3 113(13) . .
W5 O18 Re1 O28 -72(13) . 2_767
W5 O18 Re1 O26 -150(13) . 2_767
W5 O1 W1 O2 -175.8(5) . .
W5 O1 W1 O4 81.6(5) . .
W5 O1 W1 O3 -77.7(5) . .
W5 O1 W1 O5 -1.8(14) . .
W5 O1 W1 O8 -4.3(4) . .
W9 O4 W1 O2 116.3(10) . .
W9 O4 W1 O1 -143.5(9) . .
W9 O4 W1 O3 -41.5(18) . .
W9 O4 W1 O5 16.6(9) . .
W9 O4 W1 O8 -69.4(9) . .
W2 O3 W1 O2 169.0(6) . .
Na6 O3 W1 O2 28.7(7) 2_666 .
W2 O3 W1 O1 69.4(6) . .
Na6 O3 W1 O1 -71.0(7) 2_666 .
W2 O3 W1 O4 -32.9(15) . .
Na6 O3 W1 O4 -173.2(10) 2_666 .
W2 O3 W1 O5 -91.1(6) . .
Na6 O3 W1 O5 128.6(7) 2_666 .
W2 O3 W1 O8 -3.8(5) . .
Na6 O3 W1 O8 -144.2(7) 2_666 .
W4 O5 W1 O2 -114.7(10) . .
W4 O5 W1 O1 71.4(16) . .
W4 O5 W1 O4 -13.5(9) . .
W4 O5 W1 O3 148.6(10) . .
W4 O5 W1 O8 73.8(9) . .
Bi1 O8 W1 O2 172(2) . .
W5 O8 W1 O2 57(2) . .
W2 O8 W1 O2 -40(2) . .
Bi1 O8 W1 O1 118.2(6) . .
W5 O8 W1 O1 3.6(3) . .
W2 O8 W1 O1 -93.1(4) . .
Bi1 O8 W1 O4 24.1(5) . .
W5 O8 W1 O4 -90.5(4) . .
W2 O8 W1 O4 172.8(4) . .
Bi1 O8 W1 O3 -145.8(6) . .
W5 O8 W1 O3 99.6(4) . .
W2 O8 W1 O3 2.9(4) . .
Bi1 O8 W1 O5 -60.9(5) . .
W5 O8 W1 O5 -175.5(4) . .
W2 O8 W1 O5 87.8(4) . .
Na6 O6 W2 O19 172.2(7) 1_655 .
Na6 O6 W2 O7 74.8(7) 1_655 .
Na6 O6 W2 O3 -96.7(7) 1_655 .
Na6 O6 W2 O9 -12.9(7) 1_655 .
Na6 O6 W2 O8 -141(2) 1_655 .
W5 O19 W2 O6 178.4(5) . .
W5 O19 W2 O7 -80.0(5) . .
W5 O19 W2 O3 79.8(5) . .
W5 O19 W2 O9 13.9(15) . .
W5 O19 W2 O8 5.7(4) . .
W6 O7 W2 O6 -120.9(10) . .
W6 O7 W2 O19 139.2(9) . .
W6 O7 W2 O3 34.6(18) . .
W6 O7 W2 O9 -21.7(9) . .
W6 O7 W2 O8 64.8(9) . .
W1 O3 W2 O6 -169.0(6) . .
Na6 O3 W2 O6 -29.3(7) 2_666 .
W1 O3 W2 O19 -70.3(6) . .
Na6 O3 W2 O19 69.4(6) 2_666 .
W1 O3 W2 O7 35.3(14) . .
Na6 O3 W2 O7 174.9(10) 2_666 .
W1 O3 W2 O9 92.1(6) . .
Na6 O3 W2 O9 -128.2(6) 2_666 .
W1 O3 W2 O8 3.9(5) . .
Na6 O3 W2 O8 143.6(6) 2_666 .
W3 O9 W2 O6 113.1(9) . .
W3 O9 W2 O19 -82.5(15) . .
W3 O9 W2 O7 13.1(9) . .
W3 O9 W2 O3 -149.6(9) . .
W3 O9 W2 O8 -74.6(9) . .
Bi1 O8 W2 O6 -169(2) . .
W5 O8 W2 O6 -53(3) . .
W1 O8 W2 O6 43(3) . .
Bi1 O8 W2 O19 -120.7(6) . .
W5 O8 W2 O19 -4.9(3) . .
W1 O8 W2 O19 91.3(4) . .
Bi1 O8 W2 O7 -24.1(6) . .
W5 O8 W2 O7 91.7(4) . .
W1 O8 W2 O7 -172.2(4) . .
Bi1 O8 W2 O3 145.2(6) . .
W5 O8 W2 O3 -99.0(4) . .
W1 O8 W2 O3 -2.9(3) . .
Bi1 O8 W2 O9 62.0(6) . .
W5 O8 W2 O9 177.8(4) . .
W1 O8 W2 O9 -86.1(4) . .
Na3 O10 W3 O9 -148.5(6) . .
Na3 O10 W3 O11 -55.6(7) . .
Na3 O10 W3 O13 35.8(7) . .
Na3 O10 W3 O12 122.0(7) . .
Na3 O10 W3 O20 77(3) . .
W2 O9 W3 O10 -136.3(9) . .
W2 O9 W3 O11 122.9(9) . .
W2 O9 W3 O13 32.4(17) . .
W2 O9 W3 O12 -38.8(9) . .
W2 O9 W3 O20 36.8(9) . .
W2 O9 W3 Na3 -158.6(7) . .
W4 O11 W3 O10 -131.4(12) . .
W4 O11 W3 O9 -28.9(12) . .
W4 O11 W3 O13 128.9(12) . .
W4 O11 W3 O12 56(2) . .
W4 O11 W3 O20 55.7(12) . .
W4 O11 W3 Na3 -159.1(13) . .
W7 O13 W3 O10 174.3(6) . .
Na5 O13 W3 O10 -34.6(9) . .
W7 O13 W3 O9 5.5(14) . .
Na5 O13 W3 O9 156.6(10) . .
W7 O13 W3 O11 -85.2(5) . .
Na5 O13 W3 O11 65.9(8) . .
W7 O13 W3 O12 77.2(5) . .
Na5 O13 W3 O12 -131.6(8) . .
W7 O13 W3 O20 0.8(4) . .
Na5 O13 W3 O20 152.0(9) . .
W7 O13 W3 Na3 -165.7(6) . .
Na5 O13 W3 Na3 -14.6(8) . .
W6 O12 W3 O10 -179.4(5) . .
W6 O12 W3 O9 78.7(5) . .
W6 O12 W3 O11 -7.0(16) . .
W6 O12 W3 O13 -80.3(5) . .
W6 O12 W3 O20 -6.3(4) . .
W6 O12 W3 Na3 -148.3(4) . .
Bi1 O20 W3 O10 -178(2) . .
W7 O20 W3 O10 -43(3) . .
W6 O20 W3 O10 51(3) . .
Bi1 O20 W3 O9 46.7(7) . .
W7 O20 W3 O9 -178.9(4) . .
W6 O20 W3 O9 -84.4(4) . .
Bi1 O20 W3 O11 -44.2(7) . .
W7 O20 W3 O11 90.2(4) . .
W6 O20 W3 O11 -175.3(4) . .
Bi1 O20 W3 O13 -135.1(7) . .
W7 O20 W3 O13 -0.6(3) . .
W6 O20 W3 O13 93.9(4) . .
Bi1 O20 W3 O12 136.0(7) . .
W7 O20 W3 O12 -89.6(4) . .
W6 O20 W3 O12 4.9(3) . .
Bi1 O20 W3 Na3 -113.5(7) . .
W7 O20 W3 Na3 21.0(6) . .
W6 O20 W3 Na3 115.5(4) . .
O16W Na3 W3 O10 91.6(12) . .
O17W Na3 W3 O10 -74.9(15) . .
O6W Na3 W3 O10 -84.6(10) . .
O5W Na3 W3 O10 -168(3) . .
O15W Na3 W3 O10 112.9(11) . .
O14W Na3 W3 O10 9.3(7) . .
O13W Na3 W3 O10 -161.1(8) . .
Na8 Na3 W3 O10 -40.2(10) . .
Na5 Na3 W3 O10 151.6(8) . .
Na2 Na3 W3 O10 -54.9(7) . .
O16W Na3 W3 O9 133.3(10) . .
O17W Na3 W3 O9 -33.2(14) . .
O6W Na3 W3 O9 -42.9(9) . .
O5W Na3 W3 O9 -126(2) . .
O15W Na3 W3 O9 154.5(8) . .
O14W Na3 W3 O9 50.9(7) . .
O10 Na3 W3 O9 41.6(8) . .
O13W Na3 W3 O9 -119.4(5) . .
Na8 Na3 W3 O9 1.5(11) . .
Na5 Na3 W3 O9 -166.8(5) . .
Na2 Na3 W3 O9 -13.3(5) . .
O16W Na3 W3 O11 -143.6(10) . .
O17W Na3 W3 O11 49.8(13) . .
O6W Na3 W3 O11 40.2(7) . .
O5W Na3 W3 O11 -43(2) . .
O15W Na3 W3 O11 -122.4(9) . .
O14W Na3 W3 O11 134.0(6) . .
O10 Na3 W3 O11 124.7(8) . .
O13W Na3 W3 O11 -36.3(5) . .
Na8 Na3 W3 O11 84.6(9) . .
Na5 Na3 W3 O11 -83.7(5) . .
Na2 Na3 W3 O11 69.8(3) . .
O16W Na3 W3 O13 -51.0(10) . .
O17W Na3 W3 O13 142.4(14) . .
O6W Na3 W3 O13 132.8(8) . .
O5W Na3 W3 O13 49(2) . .
O15W Na3 W3 O13 -29.8(8) . .
O14W Na3 W3 O13 -133.4(6) . .
O10 Na3 W3 O13 -142.7(8) . .
O13W Na3 W3 O13 56.3(5) . .
Na8 Na3 W3 O13 177.2(10) . .
Na5 Na3 W3 O13 8.9(4) . .
Na2 Na3 W3 O13 162.4(4) . .
O16W Na3 W3 O12 24.8(11) . .
O17W Na3 W3 O12 -141.7(13) . .
O6W Na3 W3 O12 -151.4(7) . .
O5W Na3 W3 O12 125(2) . .
O15W Na3 W3 O12 46.1(9) . .
O14W Na3 W3 O12 -57.5(6) . .
O10 Na3 W3 O12 -66.8(8) . .
O13W Na3 W3 O12 132.1(5) . .
Na8 Na3 W3 O12 -107.0(9) . .
Na5 Na3 W3 O12 84.8(5) . .
Na2 Na3 W3 O12 -121.7(4) . .
O16W Na3 W3 O20 -72.8(11) . .
O17W Na3 W3 O20 120.7(13) . .
O6W Na3 W3 O20 111.0(8) . .
O5W Na3 W3 O20 28(3) . .
O15W Na3 W3 O20 -51.5(10) . .
O14W Na3 W3 O20 -155.1(5) . .
O10 Na3 W3 O20 -164.4(7) . .
O13W Na3 W3 O20 34.5(6) . .
Na8 Na3 W3 O20 155.4(9) . .
Na5 Na3 W3 O20 -12.9(6) . .
Na2 Na3 W3 O20 140.6(4) . .
W1 O5 W4 O15 137.7(9) . .
W1 O5 W4 O11 -122.7(10) . .
W1 O5 W4 O14 -30.1(17) . .
W1 O5 W4 O16 41.1(9) . .
W1 O5 W4 O32 -35.1(9) . .
W3 O11 W4 O15 131.1(12) . .
W3 O11 W4 O5 28.7(12) . .
W3 O11 W4 O14 -128.2(12) . .
W3 O11 W4 O16 -51(2) . .
W3 O11 W4 O32 -55.2(12) . .
W8 O14 W4 O15 -172.6(5) . .
W8 O14 W4 O5 -4.7(13) . .
W8 O14 W4 O11 87.9(5) . .
W8 O14 W4 O16 -76.1(5) . .
W8 O14 W4 O32 0.4(4) . .
W9 O16 W4 O15 -179.1(5) . .
W9 O16 W4 O5 -77.3(5) . .
W9 O16 W4 O11 3.3(17) . .
W9 O16 W4 O14 80.8(5) . .
W9 O16 W4 O32 7.3(4) . .
Bi1 O32 W4 O15 180(57) . .
W8 O32 W4 O15 47(3) . .
W9 O32 W4 O15 -49(3) . .
Bi1 O32 W4 O5 -49.4(7) . .
W8 O32 W4 O5 177.6(4) . .
W9 O32 W4 O5 82.4(4) . .
Bi1 O32 W4 O11 41.4(7) . .
W8 O32 W4 O11 -91.6(4) . .
W9 O32 W4 O11 173.2(4) . .
Bi1 O32 W4 O14 132.6(7) . .
W8 O32 W4 O14 -0.4(3) . .
W9 O32 W4 O14 -95.6(4) . .
Bi1 O32 W4 O16 -137.5(7) . .
W8 O32 W4 O16 89.6(4) . .
W9 O32 W4 O16 -5.7(3) . .
Re1 O18 W5 O17 157(13) . .
Re1 O18 W5 O35 59(13) . .
Re1 O18 W5 O1 -113(13) . .
Re1 O18 W5 O19 -31(13) . .
Re1 O18 W5 O8 -71(13) . .
W10 O17 W5 O18 65(5) . .
W10 O17 W5 O35 168(5) . .
W10 O17 W5 O1 -31(5) . .
W10 O17 W5 O19 -91(5) . .
W10 O17 W5 O8 -104(5) . .
W10 O35 W5 O18 -54(14) 2_767 .
W10 O35 W5 O17 -158(14) 2_767 .
W10 O35 W5 O1 98(14) 2_767 .
W10 O35 W5 O19 42(14) 2_767 .
W10 O35 W5 O8 115(14) 2_767 .
W1 O1 W5 O18 174.9(5) . .
W1 O1 W5 O17 -83.5(5) . .
W1 O1 W5 O35 21.6(14) . .
W1 O1 W5 O19 79.2(5) . .
W1 O1 W5 O8 4.5(4) . .
W2 O19 W5 O18 -176.4(5) . .
W2 O19 W5 O17 -19.7(14) . .
W2 O19 W5 O35 82.2(5) . .
W2 O19 W5 O1 -81.3(5) . .
W2 O19 W5 O8 -6.0(4) . .
Bi1 O8 W5 O18 -178.7(14) . .
W2 O8 W5 O18 47.2(16) . .
W1 O8 W5 O18 -46.3(16) . .
Bi1 O8 W5 O17 -46.0(4) . .
W2 O8 W5 O17 179.9(4) . .
W1 O8 W5 O17 86.4(4) . .
Bi1 O8 W5 O35 49.9(4) . .
W2 O8 W5 O35 -84.2(4) . .
W1 O8 W5 O35 -177.7(4) . .
Bi1 O8 W5 O1 -135.8(4) . .
W2 O8 W5 O1 90.1(4) . .
W1 O8 W5 O1 -3.3(3) . .
Bi1 O8 W5 O19 138.6(4) . .
W2 O8 W5 O19 4.5(3) . .
W1 O8 W5 O19 -89.0(4) . .
Na1 O21 W6 O22 -51.2(8) 1_655 .
Na1 O21 W6 O23 -148.2(7) 1_655 .
Na1 O21 W6 O12 121.5(7) 1_655 .
Na1 O21 W6 O7 36.3(8) 1_655 .
Na1 O21 W6 O20 179(60) 1_655 .
W10 O22 W6 O21 37.1(7) 2_767 .
W10 O22 W6 O23 138.4(6) 2_767 .
W10 O22 W6 O12 -125.5(9) 2_767 .
W10 O22 W6 O7 -61.9(6) 2_767 .
W10 O22 W6 O20 -147.5(6) 2_767 .
W7 O23 W6 O21 -174.6(5) . .
W7 O23 W6 O22 81.1(5) . .
W7 O23 W6 O12 -74.3(5) . .
W7 O23 W6 O7 -7.3(14) . .
W7 O23 W6 O20 2.1(4) . .
W3 O12 W6 O21 -178.8(5) . .
W3 O12 W6 O22 -16.0(12) . .
W3 O12 W6 O23 81.5(5) . .
W3 O12 W6 O7 -79.8(5) . .
W3 O12 W6 O20 6.3(4) . .
W2 O7 W6 O21 151.3(9) . .
W2 O7 W6 O22 -106.0(10) . .
W2 O7 W6 O23 -16.0(18) . .
W2 O7 W6 O12 51.9(9) . .
W2 O7 W6 O20 -25.2(9) . .
Bi1 O20 W6 O21 147(4) . .
W7 O20 W6 O21 32(4) . .
W3 O20 W6 O21 -64(4) . .
Bi1 O20 W6 O22 16.3(4) . .
W7 O20 W6 O22 -98.9(4) . .
W3 O20 W6 O22 165.8(4) . .
Bi1 O20 W6 O23 113.4(5) . .
W7 O20 W6 O23 -1.7(3) . .
W3 O20 W6 O23 -97.1(4) . .
Bi1 O20 W6 O12 -154.5(5) . .
W7 O20 W6 O12 90.4(4) . .
W3 O20 W6 O12 -5.0(3) . .
Bi1 O20 W6 O7 -69.8(4) . .
W7 O20 W6 O7 175.0(4) . .
W3 O20 W6 O7 79.7(3) . .
Na5 O25 W7 O24 67.8(6) . .
Na5 O25 W7 O26 158.0(5) . .
Na5 O25 W7 O13 -24.0(6) . .
Na5 O25 W7 O23 -114.2(5) . .
Na5 O25 W7 O20 -62.7(19) . .
W8 O24 W7 O25 132.6(12) . .
W8 O24 W7 O26 28.3(12) . .
W8 O24 W7 O13 -131.5(12) . .
W8 O24 W7 O23 -41(2) . .
W8 O24 W7 O20 -57.9(12) . .
W8 O24 W7 Na5 -174.8(14) . .
Re1 O26 W7 O25 -61.2(7) 2_767 .
Na4 O26 W7 O25 72.9(6) 2_767 .
Re1 O26 W7 O24 40.8(6) 2_767 .
Na4 O26 W7 O24 174.8(5) 2_767 .
Re1 O26 W7 O13 124.7(10) 2_767 .
Na4 O26 W7 O13 -101.3(11) 2_767 .
Re1 O26 W7 O23 -157.5(6) 2_767 .
Na4 O26 W7 O23 -23.5(5) 2_767 .
Re1 O26 W7 O20 127.8(6) 2_767 .
Na4 O26 W7 O20 -98.1(5) 2_767 .
Re1 O26 W7 Na5 -17.3(13) 2_767 .
Na4 O26 W7 Na5 116.7(9) 2_767 .
W3 O13 W7 O25 -171.8(6) . .
Na5 O13 W7 O25 29.1(6) . .
W3 O13 W7 O24 85.8(6) . .
Na5 O13 W7 O24 -73.3(6) . .
W3 O13 W7 O26 2.5(15) . .
Na5 O13 W7 O26 -156.6(10) . .
W3 O13 W7 O23 -74.7(5) . .
Na5 O13 W7 O23 126.2(5) . .
W3 O13 W7 O20 -0.8(4) . .
Na5 O13 W7 O20 -159.9(6) . .
W3 O13 W7 Na5 159.1(8) . .
W6 O23 W7 O25 166.6(6) . .
W6 O23 W7 O24 -19.4(15) . .
W6 O23 W7 O26 -89.1(5) . .
W6 O23 W7 O13 71.0(5) . .
W6 O23 W7 O20 -2.2(4) . .
W6 O23 W7 Na5 109.4(7) . .
Bi1 O20 W7 O25 -167.5(16) . .
W6 O20 W7 O25 -52.0(18) . .
W3 O20 W7 O25 41.1(19) . .
Bi1 O20 W7 O24 60.4(5) . .
W6 O20 W7 O24 175.9(4) . .
W3 O20 W7 O24 -90.9(4) . .
Bi1 O20 W7 O26 -26.9(4) . .
W6 O20 W7 O26 88.6(4) . .
W3 O20 W7 O26 -178.2(4) . .
Bi1 O20 W7 O13 152.0(5) . .
W6 O20 W7 O13 -92.5(4) . .
W3 O20 W7 O13 0.6(3) . .
Bi1 O20 W7 O23 -113.9(5) . .
W6 O20 W7 O23 1.6(3) . .
W3 O20 W7 O23 94.8(4) . .
Bi1 O20 W7 Na5 136.4(4) . .
W6 O20 W7 Na5 -108.1(4) . .
W3 O20 W7 Na5 -14.9(5) . .
O21W Na5 W7 O25 71(8) . .
O15W Na5 W7 O25 -100.5(14) . .
O13W Na5 W7 O25 148.3(12) . .
O8W Na5 W7 O25 63.3(10) . .
O13 Na5 W7 O25 -144.9(7) . .
O16W Na5 W7 O25 -111.6(10) . .
Na3 Na5 W7 O25 -154.3(8) . .
O21W Na5 W7 O24 -42(7) . .
O15W Na5 W7 O24 146.8(15) . .
O13W Na5 W7 O24 35.5(9) . .
O8W Na5 W7 O24 -49.5(8) . .
O13 Na5 W7 O24 102.4(6) . .
O16W Na5 W7 O24 135.7(11) . .
O25 Na5 W7 O24 -112.7(6) . .
Na3 Na5 W7 O24 92.9(6) . .
O21W Na5 W7 O26 18(8) . .
O15W Na5 W7 O26 -153.4(12) . .
O13W Na5 W7 O26 95.4(15) . .
O8W Na5 W7 O26 10.4(15) . .
O13 Na5 W7 O26 162.3(9) . .
O16W Na5 W7 O26 -164.5(9) . .
O25 Na5 W7 O26 -52.9(10) . .
Na3 Na5 W7 O26 152.8(8) . .
O21W Na5 W7 O13 -144(8) . .
O15W Na5 W7 O13 44.4(14) . .
O13W Na5 W7 O13 -66.9(11) . .
O8W Na5 W7 O13 -151.9(10) . .
O16W Na5 W7 O13 33.3(9) . .
O25 Na5 W7 O13 144.9(7) . .
Na3 Na5 W7 O13 -9.5(5) . .
O21W Na5 W7 O23 154(7) . .
O15W Na5 W7 O23 -17.8(16) . .
O13W Na5 W7 O23 -129.0(8) . .
O8W Na5 W7 O23 145.9(7) . .
O13 Na5 W7 O23 -62.2(7) . .
O16W Na5 W7 O23 -28.9(12) . .
O25 Na5 W7 O23 82.7(7) . .
Na3 Na5 W7 O23 -71.6(6) . .
O21W Na5 W7 O20 -123(8) . .
O15W Na5 W7 O20 65.8(14) . .
O13W Na5 W7 O20 -45.4(11) . .
O8W Na5 W7 O20 -130.4(8) . .
O13 Na5 W7 O20 21.5(6) . .
O16W Na5 W7 O20 54.7(10) . .
O25 Na5 W7 O20 166.3(5) . .
Na3 Na5 W7 O20 12.0(6) . .
Re1 O28 W8 O27 50.7(8) 2_767 .
Re1 O28 W8 O29 149.4(7) 2_767 .
Re1 O28 W8 O24 -49.6(7) 2_767 .
Re1 O28 W8 O14 -123.0(9) 2_767 .
Re1 O28 W8 O32 -136.2(7) 2_767 .
W9 O29 W8 O27 -170.6(5) . .
Na7 O29 W8 O27 74.4(6) . .
W9 O29 W8 O28 84.5(5) . .
Na7 O29 W8 O28 -30.5(5) . .
W9 O29 W8 O24 1.9(15) . .
Na7 O29 W8 O24 -113.1(12) . .
W9 O29 W8 O14 -72.7(5) . .
Na7 O29 W8 O14 172.3(5) . .
W9 O29 W8 O32 -0.6(4) . .
Na7 O29 W8 O32 -115.6(5) . .
W7 O24 W8 O27 -130.2(12) . .
W7 O24 W8 O28 -25.8(12) . .
W7 O24 W8 O29 57(2) . .
W7 O24 W8 O14 132.3(12) . .
W7 O24 W8 O32 59.8(12) . .
W4 O14 W8 O27 171.9(5) . .
W4 O14 W8 O28 -14.2(13) . .
W4 O14 W8 O29 73.8(5) . .
W4 O14 W8 O24 -87.8(5) . .
W4 O14 W8 O32 -0.5(4) . .
Bi1 O32 W8 O27 171.0(18) . .
W4 O32 W8 O27 -38(2) . .
W9 O32 W8 O27 55(2) . .
Bi1 O32 W8 O28 24.4(4) . .
W4 O32 W8 O28 175.0(4) . .
W9 O32 W8 O28 -91.4(4) . .
Bi1 O32 W8 O29 116.2(4) . .
W4 O32 W8 O29 -93.2(4) . .
W9 O32 W8 O29 0.4(3) . .
Bi1 O32 W8 O24 -63.0(4) . .
W4 O32 W8 O24 87.6(4) . .
W9 O32 W8 O24 -178.8(4) . .
Bi1 O32 W8 O14 -150.3(5) . .
W4 O32 W8 O14 0.3(3) . .
W9 O32 W8 O14 93.9(4) . .
Na1 O31 W9 O30 -19(2) . .
Na1 O31 W9 O16 164(2) . .
Na1 O31 W9 O29 75(2) . .
Na1 O31 W9 O4 -108(2) . .
Na1 O31 W9 O32 99(3) . .
W10 O30 W9 O31 -41.6(7) . .
W10 O30 W9 O16 131.3(8) . .
W10 O30 W9 O29 -141.0(6) . .
W10 O30 W9 O4 60.0(6) . .
W10 O30 W9 O32 145.4(7) . .
W4 O16 W9 O31 -179.9(5) . .
W4 O16 W9 O30 7.2(12) . .
W4 O16 W9 O29 -81.6(5) . .
W4 O16 W9 O4 78.4(5) . .
W4 O16 W9 O32 -7.3(4) . .
W8 O29 W9 O31 177.3(5) . .
Na7 O29 W9 O31 -67.3(6) . .
W8 O29 W9 O30 -79.4(5) . .
Na7 O29 W9 O30 36.0(6) . .
W8 O29 W9 O16 77.4(5) . .
Na7 O29 W9 O16 -167.3(6) . .
W8 O29 W9 O4 5.5(14) . .
Na7 O29 W9 O4 120.8(11) . .
W8 O29 W9 O32 0.6(4) . .
Na7 O29 W9 O32 115.9(6) . .
W1 O4 W9 O31 -146.4(9) . .
W1 O4 W9 O30 111.3(10) . .
W1 O4 W9 O16 -46.7(9) . .
W1 O4 W9 O29 25.3(18) . .
W1 O4 W9 O32 30.1(9) . .
Bi1 O32 W9 O31 -138(3) . .
W8 O32 W9 O31 -24(3) . .
W4 O32 W9 O31 73(3) . .
Bi1 O32 W9 O30 -19.1(4) . .
W8 O32 W9 O30 94.5(4) . .
W4 O32 W9 O30 -168.5(4) . .
Bi1 O32 W9 O16 155.2(5) . .
W8 O32 W9 O16 -91.3(4) . .
W4 O32 W9 O16 5.8(3) . .
Bi1 O32 W9 O29 -114.0(5) . .
W8 O32 W9 O29 -0.4(3) . .
W4 O32 W9 O29 96.6(4) . .
Bi1 O32 W9 O4 67.8(4) . .
W8 O32 W9 O4 -178.7(4) . .
W4 O32 W9 O4 -81.6(4) . .
Na1 O34 W10 O33 -25.1(9) 2_667 .
Na1 O34 W10 O30 -123.8(8) 2_667 .
Na1 O34 W10 O22 69.4(8) 2_667 2_767
Na1 O34 W10 O35 151.9(8) 2_667 2_767
Na1 O34 W10 O17 151.6(17) 2_667 .
Na4 O33 W10 O34 122.0(6) . .
Na4 O33 W10 O30 -140.4(5) . .
Na4 O33 W10 O22 24.6(5) . 2_767
Na4 O33 W10 O35 -45.9(19) . 2_767
Na4 O33 W10 O17 -57.3(5) . .
W9 O30 W10 O34 94.0(7) . .
W9 O30 W10 O33 -8.8(7) . .
W9 O30 W10 O22 -132.8(10) . 2_767
W9 O30 W10 O35 -174.2(7) . 2_767
W9 O30 W10 O17 -97.2(6) . .
W5 O17 W10 O34 -167(5) . .
W5 O17 W10 O33 10(5) . .
W5 O17 W10 O30 107(5) . .
W5 O17 W10 O22 -83(5) . 2_767
W5 O17 W10 O35 -167(5) . 2_767
